data_4309730
loop_
_publ_author_name
'Andreas Lange'
'Marek M. Kubicki'
'Joachim Wachter'
'Manfred Zabel'

_publ_section_title
;
Chemistry of Transition-Metal Clusters with Mixed Sb/S Ligands: Evidence
for a Terminal SbS Double Bond in Cp*3Rh3Sb2S5 (Cp* = C5Me5)
;
_journal_name_full 'Inorganic Chemistry'
_journal_page_first 7328
_journal_page_last 7332
_journal_paper_doi 10.1021/ic050493e
_journal_volume 44
_journal_year 2005
_chemical_compound_source 'see text'
_chemical_formula_moiety '2(C40 H60 Rh4 S4.61), 2(C40 H60 Rh4 S5), 2(C7 H8)'
_chemical_formula_sum 'C174 H256 Rh16 S19.22'
_chemical_formula_weight 4610.74
_chemical_name_systematic ' ?'
_space_group_IT_number 11
_symmetry_cell_setting monoclinic
_symmetry_Int_Tables_number 11
_symmetry_space_group_name_Hall '-P 2yb'
_symmetry_space_group_name_H-M 'P 1 21/m 1'
_atom_sites_solution_hydrogens geom
_atom_sites_solution_primary direct
_atom_sites_solution_secondary difmap
_cell_angle_alpha 90
_cell_angle_beta 100.017(8)
_cell_angle_gamma 90
_cell_formula_units_Z 1
_cell_length_a 11.3831(7)
_cell_length_b 17.0652(14)
_cell_length_c 24.2939(16)
_cell_measurement_temperature 173
_cell_measurement_theta_max 25.83
_cell_measurement_theta_min 1.82
_cell_volume 4647.3(6)
_computing_cell_refinement 'STOE (1998)'
_computing_data_collection 'STOE (1998)'
_computing_data_reduction 'STOE (1998)'
_computing_molecular_graphics 'PLATON (Spek, 1990)'
_computing_publication_material 'PLATON (Spek, 1990)'
_computing_structure_refinement 'SHELXL-97 (Sheldrick, 1997)'
_computing_structure_solution 'SIR-97 (Altomare, 1993)'
_diffrn_ambient_temperature 173(1)
_diffrn_measured_fraction_theta_full 0.977
_diffrn_measured_fraction_theta_max 0.977
_diffrn_measurement_device_type 'STOE-IPDS diffractometer'
_diffrn_measurement_method rotation
_diffrn_radiation_monochromator graphite
_diffrn_radiation_source 'fine-focus sealed tube'
_diffrn_radiation_type 'Mo K\a'
_diffrn_radiation_wavelength 0.71073
_diffrn_reflns_av_R_equivalents 0.0497
_diffrn_reflns_av_sigmaI/netI 0.0620
_diffrn_reflns_limit_h_max 13
_diffrn_reflns_limit_h_min -13
_diffrn_reflns_limit_k_max 20
_diffrn_reflns_limit_k_min -20
_diffrn_reflns_limit_l_max 29
_diffrn_reflns_limit_l_min -29
_diffrn_reflns_number 32582
_diffrn_reflns_reduction_process ' ?'
_diffrn_reflns_theta_full 25.83
_diffrn_reflns_theta_max 25.83
_diffrn_reflns_theta_min 1.82
_diffrn_standards_decay_% 0
_diffrn_standards_interval_count 0
_diffrn_standards_interval_time 0
_diffrn_standards_number 0
_exptl_absorpt_coefficient_mu 1.640
_exptl_absorpt_correction_T_max 0.9396
_exptl_absorpt_correction_T_min 0.6443
_exptl_absorpt_correction_type analytical
_exptl_absorpt_process_details 'analytical from crystal shape (X-SHAPE, X-RED. STOE, 1996)'
_exptl_crystal_colour 'brown to black'
_exptl_crystal_density_diffrn 1.648
_exptl_crystal_density_method 'Not Measured'
_exptl_crystal_description 'thin plate'
_exptl_crystal_F_000 2328
_exptl_crystal_size_max 0.280
_exptl_crystal_size_mid 0.120
_exptl_crystal_size_min 0.030
_refine_diff_density_max 1.705
_refine_diff_density_min -1.004
_refine_diff_density_rms 0.132
_refine_ls_extinction_method none
_refine_ls_goodness_of_fit_ref 0.924
_refine_ls_hydrogen_treatment constr
_refine_ls_matrix_type full
_refine_ls_number_parameters 542
_refine_ls_number_reflns 9054
_refine_ls_number_restraints 0
_refine_ls_restrained_S_all 0.924
_refine_ls_R_factor_all 0.0722
_refine_ls_R_factor_gt 0.0449
_refine_ls_shift/su_max 0.001
_refine_ls_shift/su_mean 0.000
_refine_ls_structure_factor_coef Fsqd
_refine_ls_weighting_details 'calc w=1/[\s^2^(Fo^2^)+(0.0615P)^2^]         where P=(Fo^2^+2Fc^2^)/3'
_refine_ls_weighting_scheme calc
_refine_ls_wR_factor_gt 0.0980
_refine_ls_wR_factor_ref 0.1054
_reflns_number_gt 6215
_reflns_number_total 9054
_reflns_threshold_expression I>2\s(I)
_cod_data_source_file ic050493esi20050404_071730.cif
_cod_data_source_block d140
_cod_depositor_comments
;
The following automatic conversions were performed:
'_symmetry_cell_setting' value 'Monoclinic' changed to 'monoclinic'
according to '/home/saulius/struct/CIF-dictionaries/cif_core.dic'
dictionary named 'cif_core.dic' version 2.4.1 from 2010-06-29.

Automatic conversion script
Id: cif_fix_enum 1527 2010-12-29 10:47:43Z saulius 
;
_cod_original_sg_symbol_H-M 'P 21/m'
_cod_database_code 4309730

loop_
_symmetry_equiv_pos_as_xyz
x,y,z
-x,1/2+y,-z
-x,-y,-z
x,1/2-y,z

loop_
_atom_site_aniso_label
_atom_site_aniso_U_11
_atom_site_aniso_U_22
_atom_site_aniso_U_33
_atom_site_aniso_U_23
_atom_site_aniso_U_13
_atom_site_aniso_U_12
Rh4 0.0379(3) 0.0240(2) 0.0314(2) 0.0031(2) 0.0092(2) 0.0082(2)
Rh5 0.0289(4) 0.0235(3) 0.0263(3) 0.0000 0.0063(3) 0.0000
Rh6 0.0337(4) 0.0296(3) 0.0379(4) 0.0000 0.0124(3) 0.0000
S5 0.0353(13) 0.0220(9) 0.0425(12) 0.0000 -0.0047(10) 0.0000
S6 0.0237(8) 0.0248(7) 0.0496(9) 0.0051(6) 0.0023(7) -0.0008(5)
C23 0.054(5) 0.029(3) 0.045(4) 0.010(3) -0.012(4) 0.001(3)
C24 0.063(5) 0.039(3) 0.037(4) 0.014(3) 0.016(4) 0.009(3)
C25 0.035(4) 0.033(3) 0.060(5) 0.017(3) 0.006(3) 0.002(3)
C26 0.049(4) 0.025(3) 0.043(4) 0.005(3) -0.001(3) 0.015(3)
C27 0.035(4) 0.027(3) 0.058(4) 0.013(3) 0.007(3) 0.011(3)
C28 0.108(9) 0.047(5) 0.079(6) 0.001(4) -0.039(6) -0.008(5)
C29 0.134(10) 0.089(7) 0.069(6) 0.026(5) 0.051(7) 0.022(7)
C30 0.046(5) 0.063(6) 0.156(11) 0.029(6) 0.004(6) -0.010(4)
C31 0.092(7) 0.048(4) 0.065(5) -0.008(4) -0.003(5) 0.018(4)
C32 0.043(5) 0.060(5) 0.108(7) 0.023(5) 0.024(5) 0.010(4)
C33 0.052(5) 0.034(3) 0.039(4) 0.005(3) 0.023(3) 0.007(3)
C34 0.065(5) 0.047(4) 0.032(3) -0.007(3) 0.026(4) -0.015(3)
C35 0.035(6) 0.084(8) 0.027(5) 0.0000 0.010(4) 0.0000
C36 0.077(6) 0.073(6) 0.069(6) 0.011(4) 0.034(5) 0.035(5)
C37 0.139(10) 0.067(5) 0.065(6) -0.035(5) 0.054(6) -0.047(6)
C38 0.060(9) 0.180(16) 0.036(6) 0.0000 0.012(7) 0.0000
C39 0.026(4) 0.067(5) 0.089(6) 0.009(4) 0.007(4) -0.013(3)
C40 0.031(4) 0.029(3) 0.056(4) 0.001(3) 0.013(3) 0.001(2)
C41 0.057(8) 0.115(11) 0.087(10) 0.0000 0.056(8) 0.0000
C42 0.082(8) 0.094(7) 0.092(8) -0.034(6) 0.010(6) -0.013(6)
C43 0.057(6) 0.044(5) 0.187(13) 0.009(6) 0.000(7) -0.007(4)
C44 0.137(16) 0.106(13) 0.111(14) 0.0000 0.073(13) 0.0000
S7 0.023(6) 0.021(2) 0.025(4) 0.0000 0.008(4) 0.0000
S8 0.026(3) 0.034(3) 0.027(3) 0.0000 0.012(2) 0.0000
S9 0.021(8) 0.015(4) 0.026(6) 0.0000 0.009(6) 0.0000
S10 0.026(9) 0.022(8) 0.030(9) -0.003(5) 0.007(7) -0.009(6)
S11 0.021(11) 0.039(11) 0.014(10) -0.004(7) -0.002(7) -0.007(7)
Rh1 0.0286(3) 0.0237(2) 0.0267(2) -0.0045(2) 0.0014(2) 0.0008(2)
Rh2 0.0215(3) 0.0304(3) 0.0281(3) 0.0000 -0.0020(3) 0.0000
Rh3 0.0307(4) 0.0394(4) 0.0195(3) 0.0000 0.0035(3) 0.0000
S1 0.0395(13) 0.0237(9) 0.0235(10) 0.0000 0.0064(9) 0.0000
S2 0.0349(13) 0.0374(11) 0.0307(11) 0.0000 0.0026(10) 0.0000
S3 0.0358(9) 0.0292(7) 0.0244(7) 0.0009(5) 0.0079(7) -0.0027(6)
S4 0.0286(13) 0.0599(14) 0.0354(12) 0.0000 0.0049(11) 0.0000
C1 0.044(4) 0.027(3) 0.035(3) -0.002(2) 0.005(3) -0.007(3)
C2 0.043(4) 0.024(3) 0.034(3) -0.005(2) -0.001(3) 0.003(2)
C3 0.051(4) 0.025(3) 0.040(4) -0.012(3) 0.012(3) 0.000(3)
C4 0.054(4) 0.021(3) 0.028(3) -0.008(2) -0.002(3) -0.004(3)
C5 0.043(4) 0.028(3) 0.033(3) 0.000(2) -0.003(3) -0.007(3)
C6 0.064(5) 0.048(4) 0.047(4) 0.009(3) 0.012(4) -0.011(4)
C7 0.056(5) 0.040(4) 0.051(4) 0.002(3) -0.006(4) 0.010(3)
C8 0.063(5) 0.042(4) 0.066(5) -0.016(3) 0.026(4) -0.002(3)
C9 0.087(6) 0.037(4) 0.033(4) 0.000(3) 0.003(4) -0.001(4)
C10 0.049(5) 0.050(4) 0.060(5) 0.005(4) -0.012(4) -0.014(3)
C11 0.027(6) 0.096(9) 0.035(5) 0.0000 0.005(5) 0.0000
C12 0.048(5) 0.064(4) 0.027(3) 0.002(3) 0.018(3) -0.013(3)
C13 0.033(4) 0.064(4) 0.025(3) 0.006(3) 0.011(3) 0.009(3)
C14 0.021(7) 0.23(2) 0.076(10) 0.0000 0.003(7) 0.0000
C15 0.135(10) 0.086(7) 0.061(6) 0.000(5) 0.035(6) -0.047(7)
C16 0.061(5) 0.091(6) 0.043(4) 0.022(4) 0.016(4) 0.031(5)
C17 0.020(4) 0.059(4) 0.039(4) -0.008(3) -0.002(3) 0.003(3)
C18 0.022(4) 0.057(4) 0.046(4) 0.016(3) -0.006(3) 0.008(3)
C19 0.016(5) 0.069(6) 0.034(5) 0.0000 -0.006(4) 0.0000
C20 0.038(4) 0.071(5) 0.053(4) -0.005(4) 0.011(4) 0.005(3)
C21 0.045(5) 0.065(5) 0.061(5) 0.018(4) 0.002(4) 0.008(4)
C22 0.029(6) 0.105(9) 0.043(6) 0.0000 -0.002(5) 0.0000
C45 0.145(15) 0.033(6) 0.050(7) 0.0000 0.000(9) 0.0000
C46 0.076(9) 0.045(6) 0.044(6) 0.0000 -0.009(6) 0.0000
C47 0.076(10) 0.054(7) 0.062(8) 0.0000 -0.008(7) 0.0000
C48 0.077(10) 0.061(8) 0.088(11) 0.0000 0.002(9) 0.0000
C49 0.089(12) 0.056(8) 0.118(14) 0.0000 -0.034(11) 0.0000
C50 0.095(12) 0.053(7) 0.068(9) 0.0000 -0.047(9) 0.0000
C51 0.168(18) 0.059(8) 0.077(10) 0.0000 0.036(11) 0.0000

loop_
_atom_site_label
_atom_site_type_symbol
_atom_site_thermal_displace_type
_atom_site_fract_x
_atom_site_fract_y
_atom_site_fract_z
_atom_site_occupancy
_atom_site_U_iso_or_equiv
_atom_site_calc_flag
_atom_site_refinement_flags
Rh4 Rh Uani 0.75683(4) 0.14305(2) 0.91173(2) 1.000 0.0307(1) . .
Rh5 Rh Uani 0.73221(6) 0.25000 0.78535(3) 1.000 0.0261(2) . .
Rh6 Rh Uani 0.47049(6) 0.25000 0.84942(3) 1.000 0.0330(2) . .
S5 S Uani 0.8527(2) 0.25000 0.87481(10) 1.000 0.0346(7) . .
S6 S Uani 0.61607(13) 0.16083(8) 0.82861(7) 1.000 0.0332(5) . .
C23 C Uani 0.8870(7) 0.0884(4) 0.9776(3) 1.000 0.045(2) . .
C24 C Uani 0.7673(7) 0.0642(4) 0.9844(3) 1.000 0.046(2) . .
C25 C Uani 0.7185(6) 0.0226(4) 0.9360(3) 1.000 0.043(2) . .
C26 C Uani 0.8046(6) 0.0183(3) 0.8999(3) 1.000 0.040(2) . .
C27 C Uani 0.9070(6) 0.0577(3) 0.9261(3) 1.000 0.040(2) . .
C28 C Uani 0.9757(10) 0.1313(5) 1.0207(4) 1.000 0.085(4) . .
C29 C Uani 0.7082(12) 0.0815(6) 1.0344(4) 1.000 0.093(5) . .
C30 C Uani 0.5967(8) -0.0159(5) 0.9236(6) 1.000 0.090(4) . .
C31 C Uani 0.7906(9) -0.0250(5) 0.8448(4) 1.000 0.070(3) . .
C32 C Uani 1.0234(7) 0.0672(5) 0.9046(4) 1.000 0.069(3) . .
C33 C Uani 0.8631(6) 0.2077(3) 0.7339(3) 1.000 0.040(2) . .
C34 C Uani 0.7488(7) 0.1836(4) 0.7082(3) 1.000 0.046(2) . .
C35 C Uani 0.6758(9) 0.25000 0.6927(4) 1.000 0.048(4) . .
C36 C Uani 0.9713(9) 0.1579(5) 0.7546(4) 1.000 0.071(3) . .
C37 C Uani 0.7077(11) 0.0983(5) 0.6980(4) 1.000 0.086(4) . .
C38 C Uani 0.5509(12) 0.25000 0.6594(5) 1.000 0.092(6) . .
C39 C Uani 0.3142(7) 0.2114(5) 0.7809(4) 1.000 0.061(3) . .
C40 C Uani 0.3020(6) 0.1822(3) 0.8350(3) 1.000 0.038(2) . .
C41 C Uani 0.2868(12) 0.25000 0.8685(6) 1.000 0.081(6) . .
C42 C Uani 0.3248(10) 0.1548(6) 0.7325(5) 1.000 0.090(4) . .
C43 C Uani 0.2909(9) 0.0963(5) 0.8442(6) 1.000 0.099(5) . .
C44 C Uani 0.2493(18) 0.25000 0.9233(8) 1.000 0.112(8) . .
S7 S Uani 0.7022(10) 0.25000 0.9596(4) 0.46(4) 0.023(2) . .
S8 S Uani 0.5196(4) 0.25000 0.94510(18) 0.46(2) 0.0281(17) . .
S9 S Uani 0.6352(14) 0.25000 0.9349(6) 0.31(4) 0.020(4) . .
S10 S Uani 0.5692(13) 0.3034(7) 0.9282(6) 0.105(8) 0.026(5) . .
S11 S Uani 0.6309(15) 0.2948(9) 0.9709(6) 0.088(8) 0.025(6) . .
Rh1 Rh Uani 0.23289(4) 0.85586(2) 0.67331(2) 1.000 0.0267(1) . .
Rh2 Rh Uani 0.01250(6) 0.75000 0.58273(3) 1.000 0.0274(2) . .
Rh3 Rh Uani 0.29581(6) 0.75000 0.53729(3) 1.000 0.0300(2) . .
S1 S Uani 0.0999(2) 0.75000 0.67798(8) 1.000 0.0288(6) . .
S2 S Uani 0.3629(2) 0.75000 0.68338(9) 1.000 0.0347(7) . .
S3 S Uani 0.17145(14) 0.83816(8) 0.57615(6) 1.000 0.0295(4) . .
S4 S Uani 0.4484(2) 0.75000 0.61532(10) 1.000 0.0414(8) . .
C1 C Uani 0.2967(6) 0.9782(3) 0.6709(3) 1.000 0.0356(19) . .
C2 C Uani 0.1722(6) 0.9795(3) 0.6774(3) 1.000 0.0346(19) . .
C3 C Uani 0.1627(6) 0.9420(3) 0.7282(3) 1.000 0.038(2) . .
C4 C Uani 0.2802(6) 0.9163(3) 0.7544(2) 1.000 0.0354(19) . .
C5 C Uani 0.3631(6) 0.9407(3) 0.7192(3) 1.000 0.0358(19) . .
C6 C Uani 0.3468(8) 1.0136(4) 0.6224(3) 1.000 0.053(3) . .
C7 C Uani 0.0736(7) 1.0185(4) 0.6367(3) 1.000 0.051(3) . .
C8 C Uani 0.0523(7) 0.9315(4) 0.7536(3) 1.000 0.055(3) . .
C9 C Uani 0.3118(8) 0.8784(4) 0.8112(3) 1.000 0.053(3) . .
C10 C Uani 0.4964(7) 0.9294(4) 0.7301(3) 1.000 0.056(3) . .
C11 C Uani 0.4368(9) 0.75000 0.4853(4) 1.000 0.053(4) . .
C12 C Uani 0.3635(7) 0.8184(4) 0.4725(3) 1.000 0.045(2) . .
C13 C Uani 0.2483(6) 0.7909(4) 0.4487(3) 1.000 0.040(2) . .
C14 C Uani 0.5692(11) 0.75000 0.5049(7) 1.000 0.110(8) . .
C15 C Uani 0.4053(11) 0.9014(6) 0.4777(4) 1.000 0.092(5) . .
C16 C Uani 0.1446(8) 0.8442(5) 0.4260(3) 1.000 0.064(3) . .
C17 C Uani -0.1670(6) 0.7928(4) 0.5925(3) 1.000 0.040(2) . .
C18 C Uani -0.1466(6) 0.8176(4) 0.5396(3) 1.000 0.043(2) . .
C19 C Uani -0.1327(8) 0.75000 0.5061(4) 1.000 0.041(3) . .
C20 C Uani -0.1967(7) 0.8434(5) 0.6391(3) 1.000 0.054(3) . .
C21 C Uani -0.1445(7) 0.9013(5) 0.5189(4) 1.000 0.058(3) . .
C22 C Uani -0.1402(10) 0.75000 0.4438(5) 1.000 0.060(4) . .
C45 C Uani 0.6662(17) 0.75000 0.8724(5) 1.000 0.078(6) . .
C46 C Uani 0.6297(12) 0.75000 0.8151(5) 1.000 0.057(4) . .
C47 C Uani 0.7093(13) 0.75000 0.7795(6) 1.000 0.066(5) . .
C48 C Uani 0.8314(14) 0.75000 0.7988(7) 1.000 0.077(6) . .
C49 C Uani 0.8703(17) 0.75000 0.8563(8) 1.000 0.094(7) . .
C50 C Uani 0.7858(16) 0.75000 0.8928(6) 1.000 0.079(6) . .
C51 C Uani 0.5709(18) 0.75000 0.9091(7) 1.000 0.100(7) . .
H28A H Uiso 0.93290 0.16640 1.04230 1.000 0.1010 calc R
H28B H Uiso 1.02970 0.16200 1.00180 1.000 0.1010 calc R
H28C H Uiso 1.02190 0.09330 1.04590 1.000 0.1010 calc R
H29A H Uiso 0.62200 0.08740 1.02200 1.000 0.1120 calc R
H29B H Uiso 0.74090 0.13010 1.05230 1.000 0.1120 calc R
H29C H Uiso 0.72340 0.03820 1.06120 1.000 0.1120 calc R
H30A H Uiso 0.56930 -0.01770 0.88310 1.000 0.1080 calc R
H30B H Uiso 0.54000 0.01460 0.94110 1.000 0.1080 calc R
H30C H Uiso 0.60200 -0.06930 0.93870 1.000 0.1080 calc R
H31A H Uiso 0.83780 0.00120 0.82010 1.000 0.0840 calc R
H31B H Uiso 0.70630 -0.02520 0.82720 1.000 0.0840 calc R
H31C H Uiso 0.81850 -0.07910 0.85140 1.000 0.0840 calc R
H32A H Uiso 1.00720 0.07030 0.86370 1.000 0.0830 calc R
H32B H Uiso 1.06340 0.11520 0.91990 1.000 0.0830 calc R
H32C H Uiso 1.07500 0.02200 0.91620 1.000 0.0830 calc R
H36A H Uiso 0.94600 0.10840 0.76940 1.000 0.0840 calc R
H36B H Uiso 1.02430 0.18590 0.78430 1.000 0.0840 calc R
H36C H Uiso 1.01370 0.14710 0.72370 1.000 0.0840 calc R
H37A H Uiso 0.62220 0.09460 0.69910 1.000 0.1030 calc R
H37B H Uiso 0.75220 0.06470 0.72710 1.000 0.1030 calc R
H37C H Uiso 0.72230 0.08120 0.66130 1.000 0.1030 calc R
H38A H Uiso 0.50850 0.20310 0.66860 0.500 0.1100 calc R
H38B H Uiso 0.50850 0.29690 0.66860 0.500 0.1100 calc R
H38C H Uiso 0.55460 0.25000 0.61940 1.000 0.1100 calc R
H42A H Uiso 0.35400 0.10390 0.74780 1.000 0.1080 calc R
H42B H Uiso 0.38080 0.17640 0.71010 1.000 0.1080 calc R
H42C H Uiso 0.24640 0.14820 0.70900 1.000 0.1080 calc R
H43A H Uiso 0.32000 0.08410 0.88370 1.000 0.1180 calc R
H43B H Uiso 0.33850 0.06770 0.82090 1.000 0.1180 calc R
H43C H Uiso 0.20710 0.08070 0.83430 1.000 0.1180 calc R
H44A H Uiso 0.28030 0.29690 0.94410 0.500 0.1340 calc R
H44B H Uiso 0.28050 0.20320 0.94420 0.500 0.1340 calc R
H44C H Uiso 0.16200 0.25000 0.91820 1.000 0.1340 calc R
H6A H Uiso 0.28600 1.01160 0.58840 1.000 0.0630 calc R
H6B H Uiso 0.41710 0.98370 0.61640 1.000 0.0630 calc R
H6C H Uiso 0.36950 1.06820 0.63100 1.000 0.0630 calc R
H7A H Uiso -0.00160 0.99070 0.63690 1.000 0.0610 calc R
H7B H Uiso 0.09330 1.01690 0.59900 1.000 0.0610 calc R
H7C H Uiso 0.06540 1.07320 0.64790 1.000 0.0610 calc R
H8A H Uiso 0.06140 0.88510 0.77780 1.000 0.0660 calc R
H8B H Uiso -0.01690 0.92460 0.72380 1.000 0.0660 calc R
H8C H Uiso 0.04050 0.97780 0.77580 1.000 0.0660 calc R
H9A H Uiso 0.38180 0.84470 0.81200 1.000 0.0640 calc R
H9B H Uiso 0.24430 0.84680 0.81860 1.000 0.0640 calc R
H9C H Uiso 0.32970 0.91910 0.83990 1.000 0.0640 calc R
H10A H Uiso 0.52490 0.92480 0.69440 1.000 0.0670 calc R
H10B H Uiso 0.51630 0.88150 0.75200 1.000 0.0670 calc R
H10C H Uiso 0.53460 0.97440 0.75090 1.000 0.0670 calc R
H14A H Uiso 0.59210 0.70320 0.52760 0.500 0.1320 calc R
H14B H Uiso 0.59210 0.79690 0.52750 0.500 0.1320 calc R
H14C H Uiso 0.60980 0.75000 0.47250 1.000 0.1320 calc R
H15A H Uiso 0.47220 0.90590 0.50890 1.000 0.1100 calc R
H15B H Uiso 0.33990 0.93530 0.48450 1.000 0.1100 calc R
H15C H Uiso 0.43140 0.91740 0.44300 1.000 0.1100 calc R
H16A H Uiso 0.06970 0.81960 0.43150 1.000 0.0770 calc R
H16B H Uiso 0.15420 0.89450 0.44580 1.000 0.0770 calc R
H16C H Uiso 0.14290 0.85320 0.38600 1.000 0.0770 calc R
H20A H Uiso -0.15330 0.89310 0.63990 1.000 0.0650 calc R
H20B H Uiso -0.17350 0.81630 0.67490 1.000 0.0650 calc R
H20C H Uiso -0.28270 0.85380 0.63270 1.000 0.0650 calc R
H21A H Uiso -0.09180 0.90480 0.49110 1.000 0.0690 calc R
H21B H Uiso -0.11510 0.93600 0.55040 1.000 0.0690 calc R
H21C H Uiso -0.22540 0.91710 0.50180 1.000 0.0690 calc R
H22A H Uiso -0.10030 0.70330 0.43260 0.500 0.0720 calc R
H22B H Uiso -0.10110 0.79700 0.43250 0.500 0.0720 calc R
H22C H Uiso -0.22410 0.75000 0.42570 1.000 0.0720 calc R
H46 H Uiso 0.54680 0.75000 0.80030 1.000 0.0690 calc R
H47 H Uiso 0.68070 0.75000 0.74040 1.000 0.0800 calc R
H48 H Uiso 0.88650 0.75000 0.77360 1.000 0.0920 calc R
H49 H Uiso 0.95320 0.75000 0.87110 1.000 0.1130 calc R
H50 H Uiso 0.81280 0.75000 0.93200 1.000 0.0950 calc R
H51A H Uiso 0.52100 0.70320 0.90120 0.500 0.1200 calc R
H51B H Uiso 0.52120 0.79700 0.90130 0.500 0.1200 calc R
H51C H Uiso 0.60900 0.75000 0.94850 1.000 0.1200 calc R

loop_
_atom_type_symbol
_atom_type_description
_atom_type_scat_dispersion_real
_atom_type_scat_dispersion_imag
_atom_type_scat_source
S S 0.1246 0.1234 'International Tables Vol C Tables 4.2.6.8 and 6.1.1.4'
Rh Rh -1.1178 0.9187 'International Tables Vol C Tables 4.2.6.8 and 6.1.1.4'
H H 0.0000 0.0000 'International Tables Vol C Tables 4.2.6.8 and 6.1.1.4'
C C 0.0033 0.0016 'International Tables Vol C Tables 4.2.6.8 and 6.1.1.4'

loop_
_exptl_crystal_face_index_h_
_exptl_crystal_face_index_k
_exptl_crystal_face_index_l
_exptl_crystal_face_perp_dist
-7 -8 -9 0.0837
5 -8 9 0.0939
0 5 4 0.1690
0 0 -1 0.0212
0 0 1 0.0153
1 0 -1 0.0723
-10 1 2 0.0352

loop_
_geom_angle_atom_site_label_1
_geom_angle_atom_site_label_2
_geom_angle_atom_site_label_3
_geom_angle
_geom_angle_site_symmetry_1
_geom_angle_site_symmetry_2
_geom_angle_site_symmetry_3
_geom_angle_publ_flag
S5 Rh4 S6 82.36(7) . . . yes
S5 Rh4 C23 107.8(2) . . . yes
S5 Rh4 C24 143.6(2) . . . yes
S5 Rh4 C25 160.28(19) . . . yes
S5 Rh4 C26 123.08(18) . . . yes
S5 Rh4 C27 99.84(17) . . . yes
S5 Rh4 S7 76.4(2) . . . yes
S5 Rh4 S9 80.1(3) . . . yes
S5 Rh4 S10 104.4(3) . . 4_555 yes
S5 Rh4 S11 104.1(4) . . 4_555 yes
S6 Rh4 C23 161.49(18) . . . yes
S6 Rh4 C24 134.0(2) . . . yes
S6 Rh4 C25 102.22(19) . . . yes
S6 Rh4 C26 99.00(19) . . . yes
S6 Rh4 C27 127.19(18) . . . yes
S6 Rh4 S7 97.3(3) . . . yes
S6 Rh4 S9 76.8(3) . . . yes
S6 Rh4 S10 66.9(3) . . 4_555 yes
S6 Rh4 S11 93.8(4) . . 4_555 yes
C23 Rh4 C24 38.8(3) . . . yes
C23 Rh4 C25 63.1(3) . . . yes
C23 Rh4 C26 62.5(3) . . . yes
C23 Rh4 C27 37.2(3) . . . yes
S7 Rh4 C23 100.1(3) . . . yes
S9 Rh4 C23 119.6(4) . . . yes
S10 Rh4 C23 123.0(4) 4_555 . . yes
S11 Rh4 C23 98.4(4) 4_555 . . yes
C24 Rh4 C25 37.1(3) . . . yes
C24 Rh4 C26 62.6(3) . . . yes
C24 Rh4 C27 62.8(3) . . . yes
S7 Rh4 C24 93.5(3) . . . yes
S9 Rh4 C24 103.2(4) . . . yes
S10 Rh4 C24 91.4(4) 4_555 . . yes
S11 Rh4 C24 75.5(4) 4_555 . . yes
C25 Rh4 C26 37.6(3) . . . yes
C25 Rh4 C27 62.0(2) . . . yes
S7 Rh4 C25 121.3(3) . . . yes
S9 Rh4 C25 119.6(3) . . . yes
S10 Rh4 C25 95.0(3) 4_555 . . yes
S11 Rh4 C25 94.8(4) 4_555 . . yes
C26 Rh4 C27 36.6(2) . . . yes
S7 Rh4 C26 156.1(3) . . . yes
S9 Rh4 C26 156.1(3) . . . yes
S10 Rh4 C26 128.6(3) 4_555 . . yes
S11 Rh4 C26 132.3(4) 4_555 . . yes
S7 Rh4 C27 134.9(3) . . . yes
S9 Rh4 C27 155.9(4) . . . yes
S10 Rh4 C27 153.8(4) 4_555 . . yes
S11 Rh4 C27 134.8(4) 4_555 . . yes
S5 Rh5 S6 82.63(6) . . . yes
S5 Rh5 C33 100.29(19) . . . yes
S5 Rh5 C34 130.9(2) . . . yes
S5 Rh5 C35 161.6(3) . . . yes
S5 Rh5 S6 82.63(6) . . 4_555 yes
S5 Rh5 C33 100.29(19) . . 4_555 yes
S5 Rh5 C34 130.9(2) . . 4_555 yes
S6 Rh5 C33 121.26(14) . . . yes
S6 Rh5 C34 100.46(19) . . . yes
S6 Rh5 C35 111.2(2) . . . yes
S6 Rh5 S6 79.60(5) . . 4_555 yes
S6 Rh5 C33 159.10(14) . . 4_555 yes
S6 Rh5 C34 146.4(2) . . 4_555 yes
C33 Rh5 C34 36.8(3) . . . yes
C33 Rh5 C35 62.4(3) . . . yes
S6 Rh5 C33 159.10(14) 4_555 . . yes
C33 Rh5 C33 37.9(2) . . 4_555 yes
C33 Rh5 C34 61.9(3) . . 4_555 yes
C34 Rh5 C35 37.1(2) . . . yes
S6 Rh5 C34 146.4(2) 4_555 . . yes
C33 Rh5 C34 61.9(3) 4_555 . . yes
C34 Rh5 C34 61.2(3) . . 4_555 yes
S6 Rh5 C35 111.2(2) 4_555 . . yes
C33 Rh5 C35 62.4(3) 4_555 . . yes
C34 Rh5 C35 37.1(2) 4_555 . . yes
S6 Rh5 C33 121.26(14) 4_555 . 4_555 yes
S6 Rh5 C34 100.46(19) 4_555 . 4_555 yes
C33 Rh5 C34 36.8(3) 4_555 . 4_555 yes
S6 Rh6 C39 98.2(2) . . . yes
S6 Rh6 C40 104.44(16) . . . yes
S6 Rh6 C41 139.85(5) . . . yes
S6 Rh6 S8 99.21(10) . . . yes
S6 Rh6 S9 74.4(3) . . . yes
S6 Rh6 S10 100.3(4) . . . yes
S6 Rh6 S6 79.96(5) . . 4_555 yes
S6 Rh6 C39 120.6(2) . . 4_555 yes
S6 Rh6 C40 157.02(19) . . 4_555 yes
S6 Rh6 S10 69.8(4) . . 4_555 yes
C39 Rh6 C40 36.9(3) . . . yes
C39 Rh6 C41 61.0(4) . . . yes
S8 Rh6 C39 138.7(2) . . . yes
S9 Rh6 C39 162.5(2) . . . yes
S10 Rh6 C39 160.3(4) . . . yes
S6 Rh6 C39 120.6(2) 4_555 . . yes
C39 Rh6 C39 33.1(3) . . 4_555 yes
C39 Rh6 C40 59.9(3) . . 4_555 yes
S10 Rh6 C39 135.2(4) 4_555 . . yes
C40 Rh6 C41 38.0(3) . . . yes
S8 Rh6 C40 102.2(2) . . . yes
S9 Rh6 C40 128.6(3) . . . yes
S10 Rh6 C40 129.8(4) . . . yes
S6 Rh6 C40 157.02(19) 4_555 . . yes
C39 Rh6 C40 59.9(3) 4_555 . . yes
C40 Rh6 C40 63.0(2) . . 4_555 yes
S10 Rh6 C40 102.4(4) 4_555 . . yes
S8 Rh6 C41 82.0(4) . . . yes
S9 Rh6 C41 114.6(5) . . . yes
S10 Rh6 C41 99.9(5) . . . yes
S6 Rh6 C41 139.85(5) 4_555 . . yes
C39 Rh6 C41 61.0(4) 4_555 . . yes
C40 Rh6 C41 38.0(3) 4_555 . . yes
S10 Rh6 C41 99.9(5) 4_555 . . yes
S6 Rh6 S8 99.21(10) 4_555 . . yes
S8 Rh6 C39 138.7(2) . . 4_555 yes
S8 Rh6 C40 102.2(2) . . 4_555 yes
S6 Rh6 S9 74.4(3) 4_555 . . yes
S9 Rh6 C39 162.5(2) . . 4_555 yes
S9 Rh6 C40 128.6(3) . . 4_555 yes
S6 Rh6 S10 69.8(4) 4_555 . . yes
S10 Rh6 C39 135.2(4) . . 4_555 yes
S10 Rh6 C40 102.4(4) . . 4_555 yes
S10 Rh6 S10 48.1(4) . . 4_555 yes
S6 Rh6 C39 98.2(2) 4_555 . 4_555 yes
S6 Rh6 C40 104.44(16) 4_555 . 4_555 yes
S6 Rh6 S10 100.3(4) 4_555 . 4_555 yes
C39 Rh6 C40 36.9(3) 4_555 . 4_555 yes
S10 Rh6 C39 160.3(4) 4_555 . 4_555 yes
S10 Rh6 C40 129.8(4) 4_555 . 4_555 yes
S2 Rh1 C5 95.54(16) . . . yes
S3 Rh1 C1 97.80(19) . . . yes
S3 Rh1 C2 97.21(19) . . . yes
S3 Rh1 C3 127.51(18) . . . yes
S3 Rh1 C4 159.43(14) . . . yes
S3 Rh1 C5 129.72(18) . . . yes
C1 Rh1 C2 38.2(2) . . . yes
C1 Rh1 C3 63.0(2) . . . yes
C1 Rh1 C4 63.4(2) . . . yes
C1 Rh1 C5 37.6(2) . . . yes
C2 Rh1 C3 37.0(2) . . . yes
C2 Rh1 C4 63.1(2) . . . yes
C2 Rh1 C5 63.0(2) . . . yes
C3 Rh1 C4 38.1(2) . . . yes
C3 Rh1 C5 63.1(2) . . . yes
C4 Rh1 C5 37.9(2) . . . yes
S1 Rh1 C3 100.13(17) . . . yes
S1 Rh1 C4 111.84(16) . . . yes
S1 Rh1 C5 147.74(18) . . . yes
S1 Rh1 S2 78.62(6) . . . yes
S1 Rh1 S3 82.53(6) . . . yes
S1 Rh1 C1 159.08(18) . . . yes
S1 Rh1 C2 120.91(18) . . . yes
S2 Rh1 C4 102.57(16) . . . yes
S2 Rh1 C1 122.04(18) . . . yes
S2 Rh1 C2 158.34(18) . . . yes
S2 Rh1 S3 94.50(7) . . . yes
S2 Rh1 C3 137.73(18) . . . yes
S1 Rh2 C17 97.72(19) . . . yes
S1 Rh2 C18 128.82(19) . . . yes
S1 Rh2 S3 82.52(6) . . . yes
C17 Rh2 C17 38.4(2) . . 4_565 yes
C17 Rh2 C18 62.4(3) . . 4_565 yes
C18 Rh2 C19 37.1(2) . . . yes
S3 Rh2 C18 148.63(19) 4_565 . . yes
C17 Rh2 C18 62.4(3) 4_565 . . yes
C18 Rh2 C18 61.8(2) . . 4_565 yes
S3 Rh2 C19 113.55(18) 4_565 . . yes
C17 Rh2 C19 62.3(3) 4_565 . . yes
C18 Rh2 C19 37.1(2) 4_565 . . yes
S3 Rh2 C17 121.57(18) 4_565 . 4_565 yes
S3 Rh2 C18 101.81(18) 4_565 . 4_565 yes
C17 Rh2 C18 36.8(3) 4_565 . 4_565 yes
S3 Rh2 C17 159.94(18) . . 4_565 yes
S3 Rh2 C18 148.63(19) . . 4_565 yes
C17 Rh2 C18 36.8(3) . . . yes
C17 Rh2 C19 62.3(3) . . . yes
S3 Rh2 C17 159.94(18) 4_565 . . yes
S3 Rh2 C18 101.81(18) . . . yes
S3 Rh2 C19 113.55(18) . . . yes
S1 Rh2 C19 158.6(2) . . . yes
S1 Rh2 S3 82.52(6) . . 4_565 yes
S1 Rh2 C17 97.72(19) . . 4_565 yes
S1 Rh2 C18 128.82(19) . . 4_565 yes
S3 Rh2 C17 121.57(18) . . . yes
S3 Rh2 S3 78.42(5) . . 4_565 yes
S3 Rh3 C12 158.1(2) . . 4_565 yes
S3 Rh3 C13 121.31(18) . . 4_565 yes
S3 Rh3 S4 95.05(6) . . . yes
S3 Rh3 C11 140.47(4) . . . yes
S3 Rh3 C12 104.80(19) . . . yes
S3 Rh3 C13 97.12(18) . . . yes
S3 Rh3 S3 78.75(5) . . 4_565 yes
S3 Rh3 C12 158.1(2) 4_565 . . yes
C12 Rh3 C12 64.0(3) . . 4_565 yes
C12 Rh3 C13 62.2(3) . . 4_565 yes
S3 Rh3 C13 121.31(18) 4_565 . . yes
C12 Rh3 C13 62.2(3) 4_565 . . yes
C13 Rh3 C13 36.4(2) . . 4_565 yes
S3 Rh3 C12 104.80(19) 4_565 . 4_565 yes
S3 Rh3 C13 97.12(18) 4_565 . 4_565 yes
C12 Rh3 C13 37.2(3) 4_565 . 4_565 yes
S4 Rh3 C13 143.24(19) . . 4_565 yes
C11 Rh3 C12 38.0(2) . . . yes
C11 Rh3 C13 61.8(3) . . . yes
S3 Rh3 C11 140.47(4) 4_565 . . yes
C11 Rh3 C12 38.0(2) . . 4_565 yes
C11 Rh3 C13 61.8(3) . . 4_565 yes
C12 Rh3 C13 37.2(3) . . . yes
S4 Rh3 C12 106.1(2) . . 4_565 yes
S4 Rh3 C12 106.1(2) . . . yes
S4 Rh3 C13 143.24(19) . . . yes
S4 Rh3 C11 87.3(3) . . . yes
S3 Rh3 S4 95.05(6) 4_565 . . yes
Rh4 S5 Rh4 100.11(9) . . 4_555 yes
Rh4 S5 Rh5 96.66(7) 4_555 . . yes
Rh4 S5 Rh5 96.66(7) . . . yes
Rh4 S6 Rh5 96.50(6) . . . yes
Rh4 S6 Rh6 107.16(7) . . . yes
Rh5 S6 Rh6 98.43(5) . . . yes
Rh4 S7 Rh4 104.6(4) . . 4_555 yes
Rh4 S9 Rh6 100.4(4) . . . yes
Rh4 S9 Rh4 98.1(6) . . 4_555 yes
Rh4 S9 Rh6 100.4(4) 4_555 . . yes
Rh4 S10 S10 112.2(8) 4_555 . 4_555 yes
Rh6 S10 S10 66.0(6) . . 4_555 yes
Rh4 S10 Rh6 109.8(6) 4_555 . . yes
Rh4 S11 S11 115.7(10) 4_555 . 4_555 yes
Rh1 S1 Rh2 96.72(6) . . . yes
Rh1 S1 Rh2 96.72(6) 4_565 . . yes
Rh1 S1 Rh1 99.19(9) . . 4_565 yes
Rh1 S2 Rh1 102.21(9) . . 4_565 yes
Rh1 S2 S4 107.28(8) . . . yes
Rh1 S2 S4 107.28(8) 4_565 . . yes
Rh2 S3 Rh3 98.00(5) . . . yes
Rh1 S3 Rh2 96.33(6) . . . yes
Rh1 S3 Rh3 112.68(6) . . . yes
Rh3 S4 S2 105.24(12) . . . yes
Rh4 C23 C24 71.2(4) . . . yes
Rh4 C23 C28 125.8(5) . . . yes
C24 C23 C27 107.0(6) . . . no
Rh4 C23 C27 72.7(4) . . . yes
C27 C23 C28 127.1(8) . . . no
C24 C23 C28 125.6(7) . . . no
C23 C24 C29 126.0(7) . . . no
C25 C24 C29 127.1(8) . . . no
Rh4 C24 C23 70.0(4) . . . yes
Rh4 C24 C25 71.3(4) . . . yes
Rh4 C24 C29 123.5(6) . . . yes
C23 C24 C25 106.8(6) . . . no
Rh4 C25 C24 71.6(4) . . . yes
C24 C25 C26 109.1(6) . . . no
Rh4 C25 C26 72.2(3) . . . yes
Rh4 C25 C30 124.6(5) . . . yes
C24 C25 C30 126.9(8) . . . no
C26 C25 C30 123.9(7) . . . no
Rh4 C26 C25 70.3(4) . . . yes
Rh4 C26 C31 126.2(5) . . . yes
C25 C26 C27 107.6(6) . . . no
Rh4 C26 C27 71.6(3) . . . yes
C27 C26 C31 126.0(7) . . . no
C25 C26 C31 126.3(7) . . . no
Rh4 C27 C32 124.7(5) . . . yes
C23 C27 C26 109.4(6) . . . no
Rh4 C27 C23 70.0(4) . . . yes
Rh4 C27 C26 71.8(4) . . . yes
C23 C27 C32 123.5(7) . . . no
C26 C27 C32 127.2(7) . . . no
Rh5 C33 C34 71.7(4) . . . yes
C34 C33 C36 128.6(6) . . . no
Rh5 C33 C36 125.7(5) . . . yes
Rh5 C33 C33 71.1(4) . . 4_555 yes
C33 C33 C34 107.0(6) 4_555 . . no
C33 C33 C36 124.3(6) 4_555 . . no
Rh5 C34 C33 71.6(4) . . . yes
C35 C34 C37 124.5(8) . . . no
C33 C34 C37 125.6(7) . . . no
C33 C34 C35 109.8(6) . . . no
Rh5 C34 C35 71.6(5) . . . yes
Rh5 C34 C37 123.4(6) . . . yes
Rh5 C35 C34 71.3(5) . . 4_555 yes
Rh5 C35 C38 128.3(8) . . . yes
Rh5 C35 C34 71.3(5) . . . yes
C34 C35 C38 126.7(5) . . . no
C34 C35 C34 106.2(8) . . 4_555 no
C34 C35 C38 126.7(5) 4_555 . . no
Rh6 C39 C40 67.9(4) . . . yes
Rh6 C39 C42 125.1(6) . . . yes
Rh6 C39 C39 73.4(5) . . 4_555 yes
C39 C39 C42 128.8(9) 4_555 . . no
C40 C39 C42 120.9(7) . . . no
C39 C39 C40 110.3(8) 4_555 . . no
C41 C40 C43 133.0(9) . . . no
Rh6 C40 C39 75.2(4) . . . yes
Rh6 C40 C41 71.2(6) . . . yes
Rh6 C40 C43 125.7(6) . . . yes
C39 C40 C41 106.2(7) . . . no
C39 C40 C43 120.2(8) . . . no
Rh6 C41 C40 70.9(6) . . . yes
Rh6 C41 C44 128.5(12) . . . yes
Rh6 C41 C40 70.9(6) . . 4_555 yes
C40 C41 C44 126.5(5) . . . no
C40 C41 C40 106.7(10) . . 4_555 no
C40 C41 C44 126.5(5) 4_555 . . no
C23 C28 H28B 109.40 . . . no
C23 C28 H28A 109.43 . . . no
H28A C28 H28B 109.56 . . . no
H28A C28 H28C 109.44 . . . no
C23 C28 H28C 109.49 . . . no
H28B C28 H28C 109.52 . . . no
C24 C29 H29B 109.47 . . . no
C24 C29 H29C 109.49 . . . no
C24 C29 H29A 109.49 . . . no
H29A C29 H29C 109.46 . . . no
H29B C29 H29C 109.51 . . . no
H29A C29 H29B 109.41 . . . no
H30A C30 H30B 109.46 . . . no
H30A C30 H30C 109.56 . . . no
C25 C30 H30A 109.48 . . . no
C25 C30 H30B 109.36 . . . no
C25 C30 H30C 109.50 . . . no
H30B C30 H30C 109.46 . . . no
H31A C31 H31C 109.46 . . . no
H31B C31 H31C 109.43 . . . no
C26 C31 H31A 109.53 . . . no
C26 C31 H31B 109.40 . . . no
C26 C31 H31C 109.51 . . . no
H31A C31 H31B 109.50 . . . no
H32B C32 H32C 109.47 . . . no
C27 C32 H32C 109.44 . . . no
C27 C32 H32A 109.49 . . . no
C27 C32 H32B 109.61 . . . no
H32A C32 H32B 109.45 . . . no
H32A C32 H32C 109.36 . . . no
H36A C36 H36C 109.55 . . . no
H36A C36 H36B 109.41 . . . no
C33 C36 H36A 109.43 . . . no
C33 C36 H36B 109.44 . . . no
C33 C36 H36C 109.48 . . . no
H36B C36 H36C 109.51 . . . no
C34 C37 H37A 109.43 . . . no
C34 C37 H37B 109.48 . . . no
C34 C37 H37C 109.52 . . . no
H37A C37 H37B 109.49 . . . no
H37A C37 H37C 109.40 . . . no
H37B C37 H37C 109.52 . . . no
C35 C38 H38A 109.46 . . . no
C35 C38 H38B 109.46 . . . no
C35 C38 H38C 109.43 . . . no
H38A C38 H38B 109.46 . . . no
H38A C38 H38C 109.50 . . . no
H38B C38 H38C 109.50 . . . no
C39 C42 H42A 109.41 . . . no
C39 C42 H42B 109.43 . . . no
C39 C42 H42C 109.42 . . . no
H42A C42 H42B 109.50 . . . no
H42A C42 H42C 109.51 . . . no
H42B C42 H42C 109.56 . . . no
C40 C43 H43A 109.39 . . . no
C40 C43 H43B 109.48 . . . no
C40 C43 H43C 109.55 . . . no
H43A C43 H43B 109.44 . . . no
H43A C43 H43C 109.34 . . . no
H43B C43 H43C 109.62 . . . no
C41 C44 H44A 109.44 . . . no
C41 C44 H44B 109.51 . . . no
C41 C44 H44C 109.51 . . . no
H44A C44 H44B 109.48 . . . no
H44A C44 H44C 109.38 . . . no
H44B C44 H44C 109.51 . . . no
Rh1 C1 C2 71.4(3) . . . yes
Rh1 C1 C5 71.7(3) . . . yes
Rh1 C1 C6 124.3(4) . . . yes
C2 C1 C5 107.7(6) . . . no
C2 C1 C6 125.6(6) . . . no
C5 C1 C6 126.7(6) . . . no
Rh1 C2 C1 70.4(3) . . . yes
Rh1 C2 C3 71.4(3) . . . yes
Rh1 C2 C7 126.0(4) . . . yes
C1 C2 C3 108.2(6) . . . no
C1 C2 C7 124.2(6) . . . no
C3 C2 C7 127.6(6) . . . no
Rh1 C3 C2 71.7(4) . . . yes
Rh1 C3 C4 70.3(3) . . . yes
Rh1 C3 C8 125.5(4) . . . yes
C2 C3 C4 108.5(6) . . . no
C2 C3 C8 127.6(6) . . . no
C4 C3 C8 123.9(6) . . . no
Rh1 C4 C3 71.7(3) . . . yes
Rh1 C4 C5 71.9(3) . . . yes
Rh1 C4 C9 126.8(4) . . . yes
C3 C4 C5 107.6(5) . . . no
C3 C4 C9 126.0(6) . . . no
C5 C4 C9 126.1(6) . . . no
Rh1 C5 C1 70.7(4) . . . yes
Rh1 C5 C4 70.2(3) . . . yes
Rh1 C5 C10 124.5(4) . . . yes
C1 C5 C4 108.0(6) . . . no
C1 C5 C10 125.0(6) . . . no
C4 C5 C10 127.0(6) . . . no
Rh3 C11 C12 70.8(5) . . . yes
Rh3 C11 C14 127.5(8) . . . yes
Rh3 C11 C12 70.8(5) . . 4_565 yes
C12 C11 C14 125.6(5) . . . no
C12 C11 C12 108.6(8) . . 4_565 no
C12 C11 C14 125.6(5) 4_565 . . no
Rh3 C12 C11 71.2(5) . . . yes
Rh3 C12 C13 72.7(4) . . . yes
Rh3 C12 C15 126.0(6) . . . yes
C11 C12 C13 106.3(6) . . . no
C11 C12 C15 126.0(8) . . . no
C13 C12 C15 127.4(7) . . . no
Rh3 C13 C12 70.1(4) . . . yes
Rh3 C13 C16 125.4(5) . . . yes
Rh3 C13 C13 71.8(4) . . 4_565 yes
C12 C13 C16 123.8(6) . . . no
C12 C13 C13 109.3(6) . . 4_565 no
C13 C13 C16 126.9(7) 4_565 . . no
Rh2 C17 C18 72.6(4) . . . yes
Rh2 C17 C20 126.8(5) . . . yes
Rh2 C17 C17 70.8(4) . . 4_565 yes
C18 C17 C20 127.3(6) . . . no
C17 C17 C18 107.5(6) 4_565 . . no
C17 C17 C20 124.9(6) 4_565 . . no
Rh2 C18 C17 70.6(4) . . . yes
Rh2 C18 C19 72.1(5) . . . yes
Rh2 C18 C21 125.5(5) . . . yes
C17 C18 C19 109.1(6) . . . no
C17 C18 C21 126.9(7) . . . no
C19 C18 C21 124.0(7) . . . no
Rh2 C19 C18 70.8(5) . . . yes
Rh2 C19 C22 137.3(7) . . . yes
Rh2 C19 C18 70.8(5) . . 4_565 yes
C18 C19 C22 125.4(4) . . . no
C18 C19 C18 106.9(7) . . 4_565 no
C18 C19 C22 125.4(4) 4_565 . . no
C1 C6 H6A 109.49 . . . no
C1 C6 H6B 109.51 . . . no
C1 C6 H6C 109.46 . . . no
H6A C6 H6B 109.32 . . . no
H6A C6 H6C 109.49 . . . no
H6B C6 H6C 109.55 . . . no
C2 C7 H7A 109.45 . . . no
C2 C7 H7B 109.49 . . . no
C2 C7 H7C 109.41 . . . no
H7A C7 H7B 109.47 . . . no
H7A C7 H7C 109.51 . . . no
H7B C7 H7C 109.50 . . . no
C3 C8 H8A 109.48 . . . no
C3 C8 H8B 109.44 . . . no
C3 C8 H8C 109.53 . . . no
H8A C8 H8B 109.47 . . . no
H8A C8 H8C 109.37 . . . no
H8B C8 H8C 109.53 . . . no
C4 C9 H9A 109.46 . . . no
C4 C9 H9B 109.48 . . . no
C4 C9 H9C 109.49 . . . no
H9A C9 H9B 109.51 . . . no
H9A C9 H9C 109.51 . . . no
H9B C9 H9C 109.38 . . . no
C5 C10 H10A 109.44 . . . no
C5 C10 H10B 109.44 . . . no
C5 C10 H10C 109.50 . . . no
H10A C10 H10B 109.43 . . . no
H10A C10 H10C 109.50 . . . no
H10B C10 H10C 109.52 . . . no
C11 C14 H14A 109.45 . . . no
C11 C14 H14B 109.43 . . . no
C11 C14 H14C 109.48 . . . no
H14A C14 H14B 109.37 . . . no
H14A C14 H14C 109.62 . . . no
H14B C14 H14C 109.48 . . . no
C12 C15 H15A 109.47 . . . no
C12 C15 H15B 109.54 . . . no
C12 C15 H15C 109.36 . . . no
H15A C15 H15B 109.55 . . . no
H15A C15 H15C 109.42 . . . no
H15B C15 H15C 109.49 . . . no
C13 C16 H16A 109.52 . . . no
C13 C16 H16B 109.48 . . . no
C13 C16 H16C 109.53 . . . no
H16A C16 H16B 109.47 . . . no
H16A C16 H16C 109.54 . . . no
H16B C16 H16C 109.28 . . . no
C17 C20 H20A 109.41 . . . no
C17 C20 H20B 109.57 . . . no
C17 C20 H20C 109.43 . . . no
H20A C20 H20B 109.50 . . . no
H20A C20 H20C 109.42 . . . no
H20B C20 H20C 109.50 . . . no
C18 C21 H21A 109.44 . . . no
C18 C21 H21B 109.48 . . . no
C18 C21 H21C 109.39 . . . no
H21A C21 H21B 109.55 . . . no
H21A C21 H21C 109.50 . . . no
H21B C21 H21C 109.46 . . . no
C19 C22 H22A 109.42 . . . no
C19 C22 H22B 109.49 . . . no
C19 C22 H22C 109.43 . . . no
C19 C22 H22A 109.42 . . 4_565 no
C19 C22 H22B 109.49 . . 4_565 no
H22A C22 H22B 109.47 . . . no
H22A C22 H22C 109.79 . . . no
H22A C22 H22A 108.99 . . 4_565 no
H22B C22 H22C 109.23 . . . no
H22B C22 H22B 109.95 . . 4_565 no
H22A C22 H22C 109.79 4_565 . . no
H22B C22 H22C 109.23 4_565 . . no
H22A C22 H22B 109.47 4_565 . 4_565 no
C46 C45 C50 118.2(15) . . . no
C46 C45 C51 118.1(15) . . . no
C50 C45 C51 123.8(13) . . . no
C45 C46 C47 121.7(14) . . . no
C46 C47 C48 121.7(14) . . . no
C47 C48 C49 117.7(15) . . . no
C48 C49 C50 119.8(17) . . . no
C45 C50 C49 121.0(14) . . . no
C45 C46 H46 119.10 . . . no
C47 C46 H46 119.24 . . . no
C46 C47 H47 119.15 . . . no
C48 C47 H47 119.16 . . . no
C47 C48 H48 121.15 . . . no
C49 C48 H48 121.14 . . . no
C48 C49 H49 120.16 . . . no
C50 C49 H49 120.07 . . . no
C45 C50 H50 119.53 . . . no
C49 C50 H50 119.45 . . . no
C45 C51 H51A 109.51 . . . no
C45 C51 H51B 109.47 . . . no
C45 C51 H51C 109.48 . . . no
H51A C51 H51B 109.49 . . . no
H51A C51 H51C 109.54 . . . no
H51B C51 H51C 109.34 . . . no

loop_
_geom_bond_atom_site_label_1
_geom_bond_atom_site_label_2
_geom_bond_distance
_geom_bond_site_symmetry_1
_geom_bond_site_symmetry_2
_geom_bond_publ_flag
Rh4 S5 2.3806(16) . . yes
Rh4 S6 2.3688(17) . . yes
Rh4 C23 2.191(7) . . yes
Rh4 C24 2.206(7) . . yes
Rh4 C25 2.203(7) . . yes
Rh4 C26 2.228(5) . . yes
Rh4 C27 2.227(6) . . yes
Rh4 S7 2.307(6) . . yes
Rh4 S9 2.416(10) . . yes
Rh4 S10 2.420(15) . 4_555 yes
Rh4 S11 2.442(16) . 4_555 yes
Rh5 S5 2.360(2) . . yes
Rh5 S6 2.3772(16) . . yes
Rh5 C33 2.225(7) . . yes
Rh5 C34 2.226(7) . . yes
Rh5 C35 2.231(10) . . yes
Rh5 S6 2.3772(16) . 4_555 yes
Rh5 C33 2.225(7) . 4_555 yes
Rh5 C34 2.226(7) . 4_555 yes
Rh6 S6 2.3683(16) . . yes
Rh6 C39 2.311(9) . . yes
Rh6 C40 2.215(7) . . yes
Rh6 C41 2.219(14) . . yes
Rh6 S8 2.294(4) . . yes
Rh6 S9 2.544(15) . . yes
Rh6 S10 2.238(14) . . yes
Rh6 S6 2.3683(16) . 4_555 yes
Rh6 C39 2.311(9) . 4_555 yes
Rh6 C40 2.215(7) . 4_555 yes
Rh6 S10 2.238(14) . 4_555 yes
Rh1 C4 2.206(5) . . yes
Rh1 C5 2.227(6) . . yes
Rh1 C3 2.225(6) . . yes
Rh1 S3 2.3616(15) . . yes
Rh1 S1 2.3723(16) . . yes
Rh1 S2 2.3211(15) . . yes
Rh1 C1 2.215(5) . . yes
Rh1 C2 2.228(5) . . yes
Rh2 S3 2.3798(16) . . yes
Rh2 S1 2.355(2) . . yes
Rh2 C19 2.264(9) . . yes
Rh2 C17 2.221(7) . . yes
Rh2 C18 2.247(7) . . yes
Rh2 C18 2.247(7) . 4_565 yes
Rh2 S3 2.3798(16) . 4_565 yes
Rh2 C17 2.221(7) . 4_565 yes
Rh3 S3 2.3714(16) . . yes
Rh3 C13 2.238(7) . 4_565 yes
Rh3 C12 2.204(7) . . yes
Rh3 S4 2.338(2) . . yes
Rh3 C11 2.208(10) . . yes
Rh3 C12 2.204(7) . 4_565 yes
Rh3 C13 2.238(7) . . yes
Rh3 S3 2.3714(16) . 4_565 yes
S10 S10 1.823(17) . 4_555 yes
S11 S11 1.53(2) . 4_555 yes
S2 S4 2.059(3) . . yes
C23 C24 1.460(11) . . no
C23 C28 1.511(12) . . no
C23 C27 1.411(10) . . no
C24 C29 1.516(13) . . no
C24 C25 1.403(10) . . no
C25 C30 1.516(12) . . no
C25 C26 1.426(10) . . no
C26 C31 1.513(12) . . no
C26 C27 1.399(9) . . no
C27 C32 1.515(11) . . no
C33 C36 1.509(12) . . no
C33 C34 1.403(10) . . no
C33 C33 1.444(7) . 4_555 no
C34 C37 1.536(11) . . no
C34 C35 1.417(9) . . no
C35 C38 1.509(17) . . no
C39 C39 1.317(12) . 4_555 no
C39 C42 1.543(15) . . no
C39 C40 1.435(12) . . no
C40 C41 1.442(10) . . no
C40 C43 1.492(10) . . no
C41 C44 1.47(2) . . no
C28 H28A 0.9800 . . no
C28 H28B 0.9805 . . no
C28 H28C 0.9797 . . no
C29 H29B 0.9794 . . no
C29 H29C 0.9801 . . no
C29 H29A 0.9802 . . no
C30 H30B 0.9817 . . no
C30 H30C 0.9803 . . no
C30 H30A 0.9796 . . no
C31 H31C 0.9804 . . no
C31 H31B 0.9803 . . no
C31 H31A 0.9802 . . no
C32 H32B 0.9786 . . no
C32 H32A 0.9800 . . no
C32 H32C 0.9807 . . no
C36 H36B 0.9805 . . no
C36 H36A 0.9807 . . no
C36 H36C 0.9780 . . no
C37 H37B 0.9801 . . no
C37 H37C 0.9794 . . no
C37 H37A 0.9803 . . no
C38 H38B 0.9803 . . no
C38 H38C 0.9800 . . no
C38 H38A 0.9803 . . no
C42 H42C 0.9787 . . no
C42 H42B 0.9793 . . no
C42 H42A 0.9799 . . no
C43 H43C 0.9792 . . no
C43 H43B 0.9792 . . no
C43 H43A 0.9815 . . no
C44 H44A 0.9790 . . no
C44 H44B 0.9793 . . no
C44 H44C 0.9798 . . no
C1 C2 1.453(10) . . no
C1 C5 1.432(10) . . no
C1 C6 1.521(10) . . no
C2 C3 1.411(10) . . no
C2 C7 1.515(10) . . no
C3 C4 1.446(9) . . no
C3 C8 1.504(11) . . no
C4 C5 1.441(9) . . no
C4 C9 1.510(9) . . no
C5 C10 1.507(11) . . no
C11 C12 1.437(9) . . no
C11 C14 1.500(17) . . no
C11 C12 1.437(9) . 4_565 no
C12 C13 1.418(10) . . no
C12 C15 1.493(13) . . no
C13 C16 1.516(11) . . no
C13 C13 1.396(10) . 4_565 no
C17 C18 1.410(10) . . no
C17 C20 1.508(10) . . no
C17 C17 1.461(10) . 4_565 no
C18 C19 1.436(9) . . no
C18 C21 1.516(11) . . no
C19 C22 1.501(15) . . no
C6 H6A 0.9816 . . no
C6 H6B 0.9811 . . no
C6 H6C 0.9797 . . no
C7 H7A 0.9794 . . no
C7 H7B 0.9805 . . no
C7 H7C 0.9813 . . no
C8 H8A 0.9809 . . no
C8 H8B 0.9798 . . no
C8 H8C 0.9790 . . no
C9 H9A 0.9801 . . no
C9 H9B 0.9806 . . no
C9 H9C 0.9801 . . no
C10 H10A 0.9806 . . no
C10 H10B 0.9801 . . no
C10 H10C 0.9786 . . no
C14 H14A 0.9797 . . no
C14 H14B 0.9799 . . no
C14 H14C 0.9796 . . no
C15 H15A 0.9796 . . no
C15 H15B 0.9793 . . no
C15 H15C 0.9801 . . no
C16 H16A 0.9801 . . no
C16 H16B 0.9807 . . no
C16 H16C 0.9807 . . no
C20 H20A 0.9800 . . no
C20 H20B 0.9799 . . no
C20 H20C 0.9803 . . no
C21 H21A 0.9801 . . no
C21 H21B 0.9794 . . no
C21 H21C 0.9799 . . no
C22 H22A 0.9790 . . no
C22 H22B 0.9794 . . no
C22 H22C 0.9795 . . no
C22 H22A 0.9790 . 4_565 no
C22 H22B 0.9794 . 4_565 no
C45 C46 1.382(17) . . no
C45 C50 1.37(3) . . no
C45 C51 1.52(3) . . no
C46 C47 1.36(2) . . no
C47 C48 1.39(2) . . no
C48 C49 1.39(3) . . no
C49 C50 1.42(3) . . no
C46 H46 0.9496 . . no
C47 H47 0.9491 . . no
C48 H48 0.9496 . . no
C49 H49 0.9496 . . no
C50 H50 0.9484 . . no
C51 H51A 0.9795 . . no
C51 H51B 0.9808 . . no
C51 H51C 0.9797 . . no

loop_
_geom_contact_atom_site_label_1
_geom_contact_atom_site_label_2
_geom_contact_distance
_geom_contact_site_symmetry_1
_geom_contact_site_symmetry_2
_geom_contact_publ_flag
Rh6 H43A 3.4842 . 4_555 no
Rh6 H43B 3.4718 . 4_555 no
S1 C3 3.526(5) . 4_565 no
S1 S2 2.974(3) . . no
S1 S3 3.122(2) . . no
S1 C3 3.526(6) . . no
S1 C8 3.689(7) . . no
S1 C17 3.447(7) . . no
S1 S3 3.122(2) . 4_565 no
S1 C8 3.689(7) . 4_565 no
S1 C17 3.447(7) . 4_565 no
S2 C10 3.517(7) . . no
S2 Rh3 3.498(2) . . no
S2 S1 2.974(3) . . no
S2 S3 3.439(2) . . no
S2 C4 3.533(5) . . no
S2 C5 3.369(5) . . no
S2 C4 3.533(5) . 4_565 no
S2 C5 3.369(5) . 4_565 no
S2 S3 3.439(2) . 4_565 no
S2 C10 3.517(7) . 4_565 no
S3 C18 3.592(7) . . no
S3 C16 3.609(7) . . no
S3 C7 3.667(7) . . no
S3 S1 3.122(2) . . no
S3 S2 3.439(2) . . no
S3 S4 3.473(3) . . no
S3 C1 3.450(6) . . no
S3 C2 3.444(6) . . no
S3 C6 3.665(8) . . no
S3 C12 3.626(8) . . no
S3 C13 3.456(7) . . no
S3 Rh1 4.0557(15) . 4_565 no
S3 S3 3.0089(19) . 4_565 no
S4 C11 3.138(10) . . no
S4 C14 3.220(16) . . no
S4 Rh1 3.531(2) . . no
S4 S3 3.473(3) . . no
S4 C12 3.629(8) . 4_565 no
S4 C12 3.629(8) . . no
S4 Rh1 3.531(2) . 4_565 no
S4 S3 3.473(3) . 4_565 no
S5 C23 3.695(7) . 4_555 no
S5 C33 3.521(7) . 4_555 no
S5 S6 3.127(3) . 4_555 no
S5 C32 3.680(9) . . no
S5 S10 3.793(15) . 4_555 no
S5 C33 3.521(7) . . no
S5 S7 2.899(11) . . no
S5 S9 3.085(16) . . no
S5 S6 3.127(3) . . no
S5 C23 3.695(7) . . no
S5 C27 3.527(6) . . no
S5 C27 3.527(6) . 4_555 no
S5 C32 3.680(9) . 4_555 no
S5 S10 3.793(15) . . no
S6 C25 3.560(7) . . no
S6 S8 3.551(4) . . no
S6 Rh4 4.0891(15) . 4_555 no
S6 S6 3.0434(19) . 4_555 no
S6 S7 3.510(9) . . no
S6 C26 3.497(6) . . no
S6 S5 3.127(3) . . no
S6 C37 3.667(10) . . no
S6 S9 2.972(12) . . no
S6 C34 3.540(8) . . no
S6 S11 3.514(15) . 4_555 no
S6 C39 3.537(8) . . no
S6 C40 3.624(7) . . no
S6 S10 3.537(13) . . no
S6 S10 2.638(14) . 4_555 no
S7 C29 3.396(11) . . no
S7 C24 3.288(7) . . no
S7 Rh6 3.416(10) . . no
S7 S5 2.899(11) . . no
S7 S6 3.510(9) . 4_555 no
S7 C29 3.396(11) . 4_555 no
S7 S6 3.510(9) . . no
S7 C23 3.450(10) . . no
S7 C24 3.288(7) . 4_555 no
S7 C23 3.450(10) . 4_555 no
S8 C40 3.511(8) . . no
S8 Rh4 3.470(4) . 4_555 no
S8 Rh4 3.470(4) . . no
S8 C40 3.511(8) . 4_555 no
S8 S6 3.551(4) . 4_555 no
S8 S6 3.551(4) . . no
S8 C41 2.961(15) . . no
S8 C44 3.03(2) . . no
S9 Rh5 3.977(15) . . no
S9 S6 2.972(12) . . no
S9 S5 3.085(16) . . no
S9 C24 3.624(10) . 4_555 no
S9 C24 3.624(10) . . no
S9 S6 2.972(12) . 4_555 no
S10 S5 3.793(15) . . no
S10 C30 3.643(15) . 4_555 no
S10 Rh4 3.537(13) . . no
S10 C24 3.314(15) . 4_555 no
S10 C40 3.470(16) . 4_555 no
S10 C25 3.410(14) . 4_555 no
S10 C29 3.406(17) . 4_555 no
S10 S6 2.638(14) . 4_555 no
S10 C41 3.41(2) . . no
S10 S6 3.537(13) . . no
S11 C24 2.852(17) . 4_555 no
S11 Rh6 3.279(15) . . no
S11 C29 2.672(18) . 4_555 no
S11 S6 3.514(15) . 4_555 no
S11 C25 3.423(17) . 4_555 no
S11 Rh4 3.398(16) . . no
S11 C23 3.512(18) . 4_555 no
S2 H10B 3.1387 . 4_565 no
S2 H10B 3.1387 . . no
S4 H14A 3.0112 . . no
S4 H14B 3.0137 . . no
S4 H14A 3.0112 . . no
S4 H14B 3.0137 . . no
S7 H29B 3.0178 . . no
S7 H29B 3.0178 . 4_555 no
S8 H51C 3.1845 . 3_667 no
S8 H44A 2.8352 . . no
S8 H44A 2.8352 . . no
S8 H44B 2.8329 . . no
S8 H44B 2.8329 . . no
S8 H51C 3.1845 . 2_647 no
S10 H29A 2.9241 . 4_555 no
S10 H30B 3.1450 . 4_555 no
S11 H29B 2.5019 . 4_555 no
S11 H29A 2.3741 . 4_555 no
C1 C3 2.321(10) . . no
C1 S3 3.450(6) . . no
C1 C42 3.355(12) . 1_565 no
C1 C10 2.606(10) . . no
C1 C4 2.324(8) . . no
C1 C7 2.623(10) . . no
C2 C42 3.599(12) . 1_565 no
C2 C8 2.615(10) . . no
C2 S3 3.444(6) . . no
C2 C5 2.329(10) . . no
C2 C6 2.645(11) . . no
C2 C4 2.318(9) . . no
C3 C7 2.625(10) . . no
C3 S1 3.526(6) . . no
C3 C1 2.321(10) . . no
C3 C9 2.633(10) . . no
C3 C5 2.329(10) . . no
C4 C8 2.604(11) . . no
C4 C1 2.324(8) . . no
C4 C10 2.638(11) . . no
C4 S2 3.533(5) . . no
C4 C2 2.318(9) . . no
C5 C9 2.631(10) . . no
C5 C3 2.329(10) . . no
C5 C6 2.638(10) . . no
C5 C2 2.329(10) . . no
C5 S2 3.369(5) . . no
C7 C16 3.559(11) . 3_576 no
C11 C15 2.611(10) . . no
C11 C38 3.542(15) . 3_666 no
C11 C38 3.542(15) . 2_656 no
C11 S4 3.138(10) . . no
C11 C13 2.284(12) . 4_565 no
C11 C15 2.611(10) . 4_565 no
C11 C13 2.284(12) . . no
C12 C16 2.588(12) . . no
C12 C12 2.335(10) . 4_565 no
C12 S3 3.626(8) . . no
C12 C14 2.612(14) . . no
C12 C13 2.296(10) . 4_565 no
C12 S4 3.629(8) . . no
C13 C11 2.284(12) . . no
C13 S3 3.456(7) . . no
C13 C12 2.296(10) . 4_565 no
C13 C15 2.609(13) . . no
C13 C16 2.605(11) . 4_565 no
C14 C18 3.400(14) . 1_655 no
C14 C17 3.443(16) . 4_665 no
C14 C18 3.400(14) . 4_665 no
C14 C17 3.443(16) . 1_655 no
C14 C19 3.388(16) . 1_655 no
C14 C19 3.388(16) . 4_665 no
C16 C7 3.559(11) . 3_576 no
C17 S1 3.447(7) . . no
C17 C20 2.633(11) . 4_565 no
C17 C21 2.617(11) . . no
C17 C19 2.319(12) . . no
C17 C14 3.443(16) . 4_465 no
C17 C18 2.315(10) . 4_565 no
C17 C14 3.443(16) . 1_455 no
C18 C14 3.400(14) . 1_455 no
C18 C20 2.616(10) . . no
C18 C22 2.610(13) . . no
C18 C18 2.307(10) . 4_565 no
C18 C17 2.315(10) . 4_565 no
C18 S3 3.592(7) . . no
C18 C14 3.400(14) . 4_465 no
C19 C21 2.607(9) . . no
C19 C17 2.319(12) . . no
C19 C14 3.388(16) . 4_465 no
C19 C21 2.607(9) . 4_565 no
C19 C17 2.319(12) . 4_565 no
C19 C14 3.388(16) . 1_455 no
C23 S11 3.512(18) . 4_555 no
C23 C25 2.299(10) . . no
C23 S5 3.695(7) . . no
C23 C32 2.578(12) . . no
C23 S7 3.450(10) . . no
C23 C26 2.293(10) . . no
C23 C29 2.653(15) . . no
C24 S10 3.314(15) . 4_555 no
C24 C30 2.612(13) . . no
C24 S9 3.624(10) . . no
C24 C28 2.644(13) . . no
C24 S7 3.288(7) . . no
C24 S11 2.852(17) . 4_555 no
C24 C27 2.309(10) . . no
C24 C26 2.305(10) . . no
C25 S11 3.423(17) . 4_555 no
C25 C29 2.615(12) . . no
C25 S6 3.560(7) . . no
C25 S10 3.410(14) . 4_555 no
C25 C23 2.299(10) . . no
C25 C31 2.622(12) . . no
C25 C27 2.280(10) . . no
C26 C32 2.610(11) . . no
C26 S6 3.497(6) . . no
C26 C30 2.597(12) . . no
C26 C24 2.305(10) . . no
C26 C23 2.293(10) . . no
C27 C24 2.309(10) . . no
C27 S5 3.527(6) . . no
C27 C28 2.616(12) . . no
C27 C25 2.280(10) . . no
C27 C31 2.596(11) . . no
C33 C34 2.289(9) . 4_555 no
C33 S5 3.521(7) . . no
C33 C37 2.615(12) . . no
C33 C35 2.308(12) . . no
C33 C36 2.611(11) . 4_555 no
C34 C36 2.624(13) . . no
C34 S6 3.540(8) . . no
C34 C33 2.289(9) . 4_555 no
C34 C34 2.266(10) . 4_555 no
C34 C38 2.614(14) . . no
C35 C33 2.308(12) . 4_555 no
C35 C37 2.614(9) . 4_555 no
C35 C33 2.308(12) . . no
C35 C37 2.614(9) . . no
C38 C11 3.542(15) . 2_646 no
C38 C11 3.542(15) . 3_666 no
C39 C40 2.260(11) . 4_555 no
C39 C43 2.537(14) . . no
C39 C42 2.581(14) . 4_555 no
C39 C41 2.300(17) . . no
C39 S6 3.537(8) . . no
C40 S8 3.511(8) . . no
C40 C44 2.598(19) . . no
C40 C42 2.591(14) . . no
C40 S6 3.624(7) . . no
C40 C40 2.314(7) . 4_555 no
C40 S10 3.470(16) . 4_555 no
C40 C39 2.260(11) . 4_555 no
C41 C43 2.691(9) . . no
C41 C39 2.300(17) . 4_555 no
C41 C43 2.691(9) . 4_555 no
C41 S8 2.961(15) . . no
C41 S10 3.41(2) . 4_555 no
C41 S10 3.41(2) . . no
C41 C39 2.300(17) . . no
C42 C2 3.599(12) . 1_545 no
C42 C1 3.355(12) . 1_545 no
C1 H42A 2.8448 . 1_565 no
C2 H42C 3.0603 . 1_565 no
C4 H43B 3.0582 . 1_565 no
C5 H42A 2.8766 . 1_565 no
C6 H7B 2.8430 . . no
C6 H10A 2.8692 . . no
C7 H6A 2.8676 . . no
C7 H21B 3.0700 . . no
C7 H8B 2.9774 . . no
C8 H7A 2.9715 . . no
C8 H9B 2.8564 . . no
C9 H8A 2.8269 . . no
C9 H10B 2.9419 . . no
C10 H9A 2.9415 . . no
C10 H6B 2.9045 . . no
C11 H38C 2.5624 . 2_656 no
C11 H38C 2.5624 . 3_666 no
C12 H38C 2.8178 . 2_656 no
C12 H38C 2.8178 . 3_666 no
C13 H38C 3.0902 . 3_666 no
C13 H38C 3.0902 . 2_656 no
C14 H15A 2.8886 . 4_565 no
C14 H15A 2.8886 . . no
C15 H16B 2.8309 . . no
C15 H14B 2.8758 . . no
C15 H14B 2.8758 . . no
C16 H37C 3.0874 . 3_666 no
C16 H15B 2.8775 . . no
C16 H22B 2.9410 . . no
C16 H22A 2.9342 . 4_565 no
C16 H7C 3.0711 . 3_576 no
C16 H16A 2.9322 . 4_565 no
C17 H14B 2.9175 . 1_455 no
C17 H14A 2.9165 . 4_465 no
C18 H14B 2.9587 . 1_455 no
C18 H14A 2.9591 . 4_465 no
C19 H14C 2.9027 . 1_455 no
C19 H14C 2.9027 . 4_465 no
C20 H8B 2.9796 . . no
C20 H21B 2.9495 . . no
C20 H20B 2.8589 . 4_565 no
C21 H22A 2.8639 . 4_565 no
C21 H20A 2.9619 . . no
C21 H22B 2.8598 . . no
C22 H16A 2.7308 . . no
C22 H16A 2.7308 . 4_565 no
C22 H14C 3.0455 . 1_455 no
C22 H21A 2.8952 . . no
C22 H14C 3.0455 . 4_465 no
C22 H21A 2.8952 . 4_565 no
C26 H28C 2.8908 . 3_757 no
C27 H28C 2.7507 . 3_757 no
C28 H32B 2.8141 . . no
C28 H29B 2.9064 . . no
C29 H28A 2.9168 . . no
C29 H30B 2.9321 . . no
C30 H29A 2.9437 . . no
C30 H31B 2.8430 . . no
C31 H30A 2.8359 . . no
C31 H32A 2.9225 . . no
C32 H31A 2.9047 . . no
C32 H28B 2.8530 . . no
C32 H28C 3.0708 . 3_757 no
C32 H43C 2.9300 . 1_655 no
C33 H16C 3.0822 . 3_666 no
C34 H16C 2.8518 . 3_666 no
C36 H37B 2.9354 . . no
C36 H36B 2.7997 . 4_555 no
C36 H32A 3.0083 . . no
C37 H36A 2.9597 . . no
C37 H16C 2.9915 . 3_666 no
C37 H38A 2.8787 . . no
C37 H38A 2.8787 . . no
C38 H37A 2.8895 . . no
C38 H37A 2.8895 . 4_555 no
C38 H42B 2.7701 . 4_555 no
C38 H42B 2.7701 . . no
C42 H43B 2.5941 . . no
C42 H38A 2.9311 . . no
C42 H38A 2.9311 . . no
C42 H6C 2.9933 . 1_545 no
C42 H42B 3.0201 . 4_555 no
C43 H44B 3.0568 . . no
C43 H42A 2.5695 . . no
C43 H44B 3.0568 . . no
C43 H9C 3.0604 . 1_545 no
C45 H51A 2.0643 . 4_565 no
C45 H51B 2.0649 . 4_565 no
C46 H10B 2.8920 . 4_565 no
C46 H51B 2.7302 . 4_565 no
C46 H51A 2.7285 . 4_565 no
C46 H10B 2.8920 . . no
C49 H31C 2.9737 . 4_555 no
C49 H31C 2.9737 . 1_565 no
H6A H7B 2.2544 . . no
H6A H21C 2.4965 . 3_576 no
H6A C7 2.8676 . . no
H6B C10 2.9045 . . no
H6B H10A 2.3017 . . no
H6C C42 2.9933 . 1_565 no
H7A C8 2.9715 . . no
H7A H21B 2.4519 . . no
H7A H8B 2.4264 . . no
H7A H20A 2.4094 . . no
H7B H6A 2.2544 . . no
H7B C6 2.8430 . . no
H7B H21A 2.5620 . 3_576 no
H7C C16 3.0711 . 3_576 no
H7C H36C 2.3885 . 1_465 no
H8A H9B 2.2420 . . no
H8A C9 2.8269 . . no
H8B H7A 2.4264 . . no
H8B H20A 2.3986 . . no
H8B C20 2.9796 . . no
H8B C7 2.9774 . . no
H8C H36A 2.4679 . 1_465 no
H9A C10 2.9415 . . no
H9A H51B 2.5864 . . no
H9A H51A 2.5846 . 4_565 no
H9A H46 2.5310 . . no
H9A H46 2.5310 . 4_565 no
H9A H10B 2.3748 . . no
H9B C8 2.8564 . . no
H9B H8A 2.2420 . . no
H9C C43 3.0604 . 1_565 no
H9C H43B 2.5826 . 1_565 no
H10A H6B 2.3017 . . no
H10A C6 2.8692 . . no
H10B C9 2.9419 . . no
H10B C46 2.8920 . . no
H10B S2 3.1387 . . no
H10B H46 2.5282 . . no
H10B H9A 2.3748 . . no
H10B H46 2.5282 . 4_565 no
H10B C46 2.8920 . 4_565 no
H10C H31B 2.4486 . 1_565 no
H14A H15A 2.3065 . 4_565 no
H14A C18 2.9591 . 4_665 no
H14A C17 2.9165 . 4_665 no
H14A S4 3.0112 . . no
H14A C15 2.8776 . 4_565 no
H14B H15A 2.3049 . . no
H14B C18 2.9587 . 1_655 no
H14B C17 2.9175 . 1_655 no
H14B C15 2.8758 . . no
H14B S4 3.0137 . . no
H14C H22C 2.3697 . 1_655 no
H14C C19 2.9027 . 1_655 no
H14C C19 2.9027 . 4_665 no
H14C C22 3.0455 . 1_655 no
H14C C22 3.0455 . 4_665 no
H14C H22C 2.3697 . 4_665 no
H15A H14B 2.3049 . . no
H15A H14B 2.3049 . . no
H15A C14 2.8886 . . no
H15B C16 2.8775 . . no
H15B H16B 2.2684 . . no
H16A H22B 1.9864 . . no
H16A H22A 1.9789 . 4_565 no
H16A H16A 2.3755 . 4_565 no
H16A C16 2.9322 . 4_565 no
H16A C22 2.7308 . . no
H16B H15B 2.2684 . . no
H16B C15 2.8309 . . no
H16C C37 2.9915 . 3_666 no
H16C C33 3.0822 . 3_666 no
H16C H37C 2.3541 . 3_666 no
H16C C34 2.8518 . 3_666 no
H20A C21 2.9619 . . no
H20A H21B 2.4045 . . no
H20A H7A 2.4094 . . no
H20A H8B 2.3986 . . no
H20B H20B 2.2628 . 4_565 no
H20B C20 2.8589 . 4_565 no
H21A H7B 2.5620 . 3_576 no
H21A H22A 2.3204 . 4_565 no
H21A H22B 2.3173 . . no
H21A C22 2.8952 . . no
H21B C20 2.9495 . . no
H21B C7 3.0700 . . no
H21B H7A 2.4519 . . no
H21B H20A 2.4045 . . no
H21C H6A 2.4965 . 3_576 no
H22A C16 2.9342 . 4_565 no
H22A H21A 2.3204 . 4_565 no
H22A H16A 1.9789 . 4_565 no
H22A C21 2.8639 . 4_565 no
H22B H16A 1.9864 . . no
H22B C16 2.9410 . . no
H22B H21A 2.3173 . . no
H22B C21 2.8598 . . no
H22C H14C 2.3697 . 4_465 no
H22C H14C 2.3697 . 1_455 no
H28A H29B 2.3247 . . no
H28A C29 2.9168 . . no
H28B C32 2.8530 . . no
H28B H32B 2.2381 . . no
H28C C27 2.7507 . 3_757 no
H28C C26 2.8908 . 3_757 no
H28C C32 3.0708 . 3_757 no
H28C H32C 2.5078 . 3_757 no
H29A C30 2.9437 . . no
H29A S11 2.3741 . 4_555 no
H29A S10 2.9241 . 4_555 no
H29A H30B 2.3747 . . no
H29B S7 3.0178 . . no
H29B C28 2.9064 . . no
H29B S11 2.5019 . 4_555 no
H29B H28A 2.3247 . . no
H29C H32C 2.4869 . 3_757 no
H29C H43A 2.5733 . 3_657 no
H30A H31B 2.2426 . . no
H30A C31 2.8359 . . no
H30B C29 2.9321 . . no
H30B H29A 2.3747 . . no
H30B S10 3.1451 . 4_555 no
H30C H51B 2.5664 . 1_545 no
H30C H51A 2.5708 . 4_555 no
H31A H32A 2.3495 . . no
H31A H37B 2.5421 . . no
H31A C32 2.9047 . . no
H31B H10C 2.4486 . 1_545 no
H31B C30 2.8430 . . no
H31B H30A 2.2426 . . no
H31C C49 2.9737 . 4_555 no
H31C C49 2.9737 . 1_545 no
H32A H36A 2.3667 . . no
H32A C31 2.9225 . . no
H32A C36 3.0083 . . no
H32A H31A 2.3495 . . no
H32A H43C 2.5070 . 1_655 no
H32B H44C 2.5631 . 4_655 no
H32B C28 2.8141 . . no
H32B H28B 2.2381 . . no
H32B H44C 2.5631 . 1_655 no
H32C H29C 2.4869 . 3_757 no
H32C H28C 2.5078 . 3_757 no
H36A C37 2.9597 . . no
H36A H8C 2.4679 . 1_645 no
H36A H32A 2.3667 . . no
H36A H37B 2.3854 . . no
H36B H36B 2.1878 . 4_555 no
H36B C36 2.7997 . 4_555 no
H36C H7C 2.3885 . 1_645 no
H37A C38 2.8895 . . no
H37A H38A 2.3063 . . no
H37A H38A 2.3063 . . no
H37B H36A 2.3854 . . no
H37B C36 2.9354 . . no
H37B H31A 2.5421 . . no
H37C H16C 2.3541 . 3_666 no
H37C C16 3.0874 . 3_666 no
H38A H37A 2.3063 . . no
H38A C42 2.9311 . . no
H38A C37 2.8787 . . no
H38A H42B 1.9614 . . no
H38B C42 2.9311 . 4_555 no
H38B C37 2.8787 . 4_555 no
H38B H37A 2.3063 . 4_555 no
H38B H42B 1.9614 . 4_555 no
H38C C12 2.8178 . 2_646 no
H38C C11 2.5624 . 2_646 no
H38C C13 3.0902 . 2_646 no
H38C C11 2.5624 . 3_666 no
H38C C12 2.8178 . 3_666 no
H38C C13 3.0902 . 3_666 no
H42A C43 2.5695 . . no
H42A H43B 1.9172 . . no
H42A C5 2.8766 . 1_545 no
H42A C1 2.8448 . 1_545 no
H42B H38A 1.9614 . . no
H42B C42 3.0201 . 4_555 no
H42B C38 2.7701 . . no
H42B H42B 2.5120 . 4_555 no
H42B H38A 1.9614 . . no
H42C C2 3.0603 . 1_545 no
H43A H44B 2.5929 . . no
H43A H29C 2.5733 . 3_657 no
H43A H44B 2.5929 . . no
H43B C4 3.0582 . 1_545 no
H43B H42A 1.9172 . . no
H43B H9C 2.5826 . 1_545 no
H43B C42 2.5941 . . no
H43C C32 2.9300 . 1_455 no
H43C H32A 2.5070 . 1_455 no
H44A S8 2.8352 . . no
H44A C43 3.0542 . 4_555 no
H44A H43A 2.5908 . 4_555 no
H44B C43 3.0568 . . no
H44B S8 2.8329 . . no
H44B H43A 2.5929 . . no
H44C H32B 2.5631 . 4_455 no
H44C H32B 2.5631 . 1_455 no
H46 H9A 2.5310 . . no
H46 H10B 2.5282 . . no
H46 H9A 2.5310 . 4_565 no
H46 H10B 2.5282 . 4_565 no
H50 H51C 2.4220 . . no
H51A H9A 2.5846 . 4_565 no
H51A H30C 2.5708 . 4_555 no
H51B H9A 2.5864 . . no
H51B H30C 2.5664 . 1_565 no
H51C H50 2.4220 . . no
H51C H51A 1.6004 . 4_565 no
H51C H51B 1.5995 . 4_565 no

loop_
_geom_torsion_atom_site_label_1
_geom_torsion_atom_site_label_2
_geom_torsion_atom_site_label_3
_geom_torsion_atom_site_label_4
_geom_torsion
_geom_torsion_site_symmetry_1
_geom_torsion_site_symmetry_2
_geom_torsion_site_symmetry_3
_geom_torsion_site_symmetry_4
_geom_torsion_publ_flag
S6 Rh4 S5 Rh5 -10.37(6) . . . . no
S6 Rh4 S5 Rh4 87.64(8) . . . 4_555 no
C23 Rh4 S5 Rh5 153.7(2) . . . . no
C23 Rh4 S5 Rh4 -108.3(2) . . . 4_555 no
C24 Rh4 S5 Rh5 173.0(3) . . . . no
C24 Rh4 S5 Rh4 -89.0(3) . . . 4_555 no
C26 Rh4 S5 Rh5 85.4(2) . . . . no
C26 Rh4 S5 Rh4 -176.6(2) . . . 4_555 no
C27 Rh4 S5 Rh5 116.20(19) . . . . no
C27 Rh4 S5 Rh4 -145.79(19) . . . 4_555 no
S5 Rh4 S6 Rh5 10.29(6) . . . . no
S5 Rh4 S6 Rh6 -90.65(7) . . . . no
C24 Rh4 S6 Rh5 -172.5(3) . . . . no
C24 Rh4 S6 Rh6 86.5(3) . . . . no
C25 Rh4 S6 Rh5 -150.23(19) . . . . no
C25 Rh4 S6 Rh6 108.83(19) . . . . no
C26 Rh4 S6 Rh5 -112.14(18) . . . . no
C26 Rh4 S6 Rh6 146.92(18) . . . . no
C27 Rh4 S6 Rh5 -86.3(2) . . . . no
C27 Rh4 S6 Rh6 172.8(2) . . . . no
S5 Rh4 C23 C24 161.7(3) . . . . no
S5 Rh4 C23 C27 -82.8(4) . . . . no
S5 Rh4 C23 C28 40.9(8) . . . . no
C24 Rh4 C23 C27 115.5(6) . . . . no
C24 Rh4 C23 C28 -120.9(9) . . . . no
C25 Rh4 C23 C24 -37.2(4) . . . . no
C25 Rh4 C23 C27 78.3(4) . . . . no
C25 Rh4 C23 C28 -158.1(8) . . . . no
C26 Rh4 C23 C24 -79.6(4) . . . . no
C26 Rh4 C23 C27 35.8(4) . . . . no
C26 Rh4 C23 C28 159.5(8) . . . . no
C27 Rh4 C23 C24 -115.5(6) . . . . no
C27 Rh4 C23 C28 123.7(9) . . . . no
S5 Rh4 C24 C23 -30.2(6) . . . . no
S5 Rh4 C24 C25 -146.8(3) . . . . no
S5 Rh4 C24 C29 90.5(8) . . . . no
S6 Rh4 C24 C23 154.5(3) . . . . no
S6 Rh4 C24 C25 37.9(5) . . . . no
S6 Rh4 C24 C29 -84.8(8) . . . . no
C23 Rh4 C24 C25 -116.6(6) . . . . no
C23 Rh4 C24 C29 120.7(9) . . . . no
C25 Rh4 C24 C23 116.6(6) . . . . no
C25 Rh4 C24 C29 -122.7(9) . . . . no
C26 Rh4 C24 C23 79.3(4) . . . . no
C26 Rh4 C24 C25 -37.3(4) . . . . no
C26 Rh4 C24 C29 -160.0(8) . . . . no
C27 Rh4 C24 C23 37.9(4) . . . . no
C27 Rh4 C24 C25 -78.7(4) . . . . no
C27 Rh4 C24 C29 158.6(8) . . . . no
S6 Rh4 C25 C24 -153.1(4) . . . . no
S6 Rh4 C25 C26 88.9(4) . . . . no
S6 Rh4 C25 C30 -30.4(8) . . . . no
C23 Rh4 C25 C24 38.9(4) . . . . no
C23 Rh4 C25 C26 -79.1(4) . . . . no
C23 Rh4 C25 C30 161.6(8) . . . . no
C24 Rh4 C25 C26 -118.0(6) . . . . no
C24 Rh4 C25 C30 122.7(9) . . . . no
C26 Rh4 C25 C24 118.0(6) . . . . no
C26 Rh4 C25 C30 -119.4(9) . . . . no
C27 Rh4 C25 C24 81.1(5) . . . . no
C27 Rh4 C25 C26 -36.9(4) . . . . no
C27 Rh4 C25 C30 -156.3(8) . . . . no
S5 Rh4 C26 C25 174.9(3) . . . . no
S5 Rh4 C26 C27 57.7(5) . . . . no
S5 Rh4 C26 C31 -64.0(7) . . . . no
S6 Rh4 C26 C25 -98.4(4) . . . . no
S6 Rh4 C26 C27 144.4(4) . . . . no
S6 Rh4 C26 C31 22.7(7) . . . . no
C23 Rh4 C26 C25 80.8(5) . . . . no
C23 Rh4 C26 C27 -36.5(4) . . . . no
C23 Rh4 C26 C31 -158.1(8) . . . . no
C24 Rh4 C26 C25 36.9(4) . . . . no
C24 Rh4 C26 C27 -80.4(5) . . . . no
C24 Rh4 C26 C31 157.9(8) . . . . no
C25 Rh4 C26 C27 -117.3(6) . . . . no
C25 Rh4 C26 C31 121.1(8) . . . . no
C27 Rh4 C26 C25 117.3(6) . . . . no
C27 Rh4 C26 C31 -121.7(8) . . . . no
S5 Rh4 C27 C23 106.5(4) . . . . no
S5 Rh4 C27 C26 -134.1(4) . . . . no
S5 Rh4 C27 C32 -11.0(6) . . . . no
S6 Rh4 C27 C23 -165.7(3) . . . . no
S6 Rh4 C27 C26 -46.2(5) . . . . no
S6 Rh4 C27 C32 76.8(6) . . . . no
C23 Rh4 C27 C26 119.4(6) . . . . no
C23 Rh4 C27 C32 -117.5(8) . . . . no
C24 Rh4 C27 C23 -39.5(4) . . . . no
C24 Rh4 C27 C26 79.9(4) . . . . no
C24 Rh4 C27 C32 -157.0(7) . . . . no
C25 Rh4 C27 C23 -81.6(4) . . . . no
C25 Rh4 C27 C26 37.9(4) . . . . no
C25 Rh4 C27 C32 160.9(7) . . . . no
C26 Rh4 C27 C23 -119.4(6) . . . . no
C26 Rh4 C27 C32 123.0(8) . . . . no
S6 Rh5 S5 Rh4 10.32(6) . . . . no
S6 Rh5 S5 Rh4 -90.72(7) . . . 4_555 no
C33 Rh5 S5 Rh4 -110.23(15) . . . . no
C33 Rh5 S5 Rh4 148.73(15) . . . 4_555 no
C34 Rh5 S5 Rh4 -87.2(3) . . . . no
C34 Rh5 S5 Rh4 171.8(3) . . . 4_555 no
S6 Rh5 S5 Rh4 90.72(7) 4_555 . . . no
C33 Rh5 S5 Rh4 -148.73(15) 4_555 . . . no
C34 Rh5 S5 Rh4 -171.8(3) 4_555 . . . no
S5 Rh5 S6 Rh4 -10.37(5) . . . . no
S5 Rh5 S6 Rh6 98.11(6) . . . . no
C33 Rh5 S6 Rh4 87.2(2) . . . . no
C33 Rh5 S6 Rh6 -164.3(2) . . . . no
C34 Rh5 S6 Rh4 120.0(2) . . . . no
C34 Rh5 S6 Rh6 -131.6(2) . . . . no
C35 Rh5 S6 Rh4 157.0(2) . . . . no
C35 Rh5 S6 Rh6 -94.5(2) . . . . no
S6 Rh5 S6 Rh4 -94.18(6) 4_555 . . . no
S6 Rh5 S6 Rh6 14.30(6) 4_555 . . . no
C33 Rh5 S6 Rh4 89.2(5) 4_555 . . . no
C33 Rh5 S6 Rh6 -162.3(5) 4_555 . . . no
C34 Rh5 S6 Rh4 172.5(3) 4_555 . . . no
C34 Rh5 S6 Rh6 -79.0(4) 4_555 . . . no
S5 Rh5 C33 C34 150.3(3) . . . . no
S5 Rh5 C33 C36 25.6(6) . . . . no
S5 Rh5 C33 C33 -93.6(4) . . . 4_555 no
S6 Rh5 C33 C34 62.8(4) . . . . no
S6 Rh5 C33 C36 -62.0(6) . . . . no
S6 Rh5 C33 C33 178.9(3) . . . 4_555 no
C34 Rh5 C33 C36 -124.8(7) . . . . no
C34 Rh5 C33 C33 116.1(6) . . . 4_555 no
C35 Rh5 C33 C34 -36.4(4) . . . . no
C35 Rh5 C33 C36 -161.2(6) . . . . no
C35 Rh5 C33 C33 79.7(4) . . . 4_555 no
S6 Rh5 C33 C34 -113.4(5) 4_555 . . . no
S6 Rh5 C33 C36 121.9(6) 4_555 . . . no
C33 Rh5 C33 C34 -116.1(6) 4_555 . . . no
C33 Rh5 C33 C36 119.1(8) 4_555 . . . no
C34 Rh5 C33 C34 -78.6(4) 4_555 . . . no
C34 Rh5 C33 C36 156.7(7) 4_555 . . . no
S5 Rh5 C34 C33 -40.1(5) . . . . no
S5 Rh5 C34 C35 -159.3(4) . . . . no
S5 Rh5 C34 C37 80.9(8) . . . . no
S6 Rh5 C34 C33 -129.4(3) . . . . no
S6 Rh5 C34 C35 111.4(5) . . . . no
S6 Rh5 C34 C37 -8.4(7) . . . . no
C33 Rh5 C34 C35 -119.2(6) . . . . no
C33 Rh5 C34 C37 121.0(9) . . . . no
C35 Rh5 C34 C33 119.2(6) . . . . no
C35 Rh5 C34 C37 -119.8(9) . . . . no
S6 Rh5 C34 C33 143.7(3) 4_555 . . . no
S6 Rh5 C34 C35 24.5(7) 4_555 . . . no
S6 Rh5 C34 C37 -95.3(7) 4_555 . . . no
C33 Rh5 C34 C33 38.7(4) 4_555 . . . no
C33 Rh5 C34 C35 -80.5(5) 4_555 . . . no
C33 Rh5 C34 C37 159.7(8) 4_555 . . . no
C34 Rh5 C34 C33 80.7(4) 4_555 . . . no
C34 Rh5 C34 C35 -38.5(5) 4_555 . . . no
C34 Rh5 C34 C37 -158.3(8) 4_555 . . . no
S6 Rh5 C35 C34 -79.0(5) . . . . no
S6 Rh5 C35 C38 43.36(8) . . . . no
S6 Rh5 C35 C34 165.8(4) . . . 4_555 no
C33 Rh5 C35 C34 36.1(4) . . . . no
C33 Rh5 C35 C38 158.52(17) . . . . no
C33 Rh5 C35 C34 -79.1(5) . . . 4_555 no
C34 Rh5 C35 C38 122.4(4) . . . . no
C34 Rh5 C35 C34 -115.2(8) . . . 4_555 no
S6 Rh5 C35 C34 -165.8(4) 4_555 . . . no
C33 Rh5 C35 C34 79.1(5) 4_555 . . . no
C34 Rh5 C35 C34 115.2(8) 4_555 . . . no
S6 Rh5 S6 Rh6 -14.30(6) . . 4_555 . no
C33 Rh5 S6 Rh6 162.3(5) . . 4_555 . no
C34 Rh5 S6 Rh6 79.0(4) . . 4_555 . no
S5 Rh5 C33 C33 93.6(4) . . 4_555 . no
S6 Rh5 C33 C33 -2.7(8) . . 4_555 . no
C34 Rh5 C33 C33 -37.5(4) . . 4_555 . no
C35 Rh5 C33 C33 -79.7(4) . . 4_555 . no
S6 Rh5 C34 C35 -24.5(7) . . 4_555 . no
C33 Rh5 C34 C35 80.5(5) . . 4_555 . no
C34 Rh5 C34 C35 38.5(5) . . 4_555 . no
C39 Rh6 S6 Rh4 -155.0(2) . . . . no
C39 Rh6 S6 Rh5 105.5(2) . . . . no
C40 Rh6 S6 Rh4 -117.90(19) . . . . no
C40 Rh6 S6 Rh5 142.57(19) . . . . no
C41 Rh6 S6 Rh4 -101.1(6) . . . . no
C41 Rh6 S6 Rh5 159.4(6) . . . . no
S6 Rh6 S6 Rh4 85.19(7) 4_555 . . . no
S6 Rh6 S6 Rh5 -14.34(6) 4_555 . . . no
C39 Rh6 S6 Rh4 178.8(2) 4_555 . . . no
C39 Rh6 S6 Rh5 79.3(3) 4_555 . . . no
C40 Rh6 S6 Rh4 -171.4(4) 4_555 . . . no
C40 Rh6 S6 Rh5 89.0(4) 4_555 . . . no
S6 Rh6 C39 C40 103.2(4) . . . . no
S6 Rh6 C39 C42 -10.0(8) . . . . no
S6 Rh6 C39 C39 -136.1(5) . . . 4_555 no
C40 Rh6 C39 C42 -113.1(9) . . . . no
C40 Rh6 C39 C39 120.8(7) . . . 4_555 no
C41 Rh6 C39 C40 -40.3(4) . . . . no
C41 Rh6 C39 C42 -153.4(8) . . . . no
C41 Rh6 C39 C39 80.5(5) . . . 4_555 no
S6 Rh6 C39 C40 -173.7(3) 4_555 . . . no
S6 Rh6 C39 C42 73.2(8) 4_555 . . . no
C39 Rh6 C39 C40 -120.8(7) 4_555 . . . no
C39 Rh6 C39 C42 126.1(10) 4_555 . . . no
C40 Rh6 C39 C40 -84.2(4) 4_555 . . . no
C40 Rh6 C39 C42 162.7(9) 4_555 . . . no
S6 Rh6 C40 C39 -84.4(4) . . . . no
S6 Rh6 C40 C41 162.4(5) . . . . no
S6 Rh6 C40 C43 32.4(8) . . . . no
C39 Rh6 C40 C41 -113.2(7) . . . . no
C39 Rh6 C40 C43 116.8(9) . . . . no
C41 Rh6 C40 C39 113.2(7) . . . . no
C41 Rh6 C40 C43 -130.0(11) . . . . no
S6 Rh6 C40 C39 14.0(7) 4_555 . . . no
S6 Rh6 C40 C41 -99.2(7) 4_555 . . . no
S6 Rh6 C40 C43 130.8(7) 4_555 . . . no
C39 Rh6 C40 C39 32.9(5) 4_555 . . . no
C39 Rh6 C40 C41 -80.4(6) 4_555 . . . no
C39 Rh6 C40 C43 149.7(9) 4_555 . . . no
C40 Rh6 C40 C39 75.0(4) 4_555 . . . no
C40 Rh6 C40 C41 -38.3(6) 4_555 . . . no
C40 Rh6 C40 C43 -168.3(9) 4_555 . . . no
S6 Rh6 C41 C40 -27.1(9) . . . . no
S6 Rh6 C41 C44 94.8(4) . . . . no
S6 Rh6 C41 C40 -143.3(3) . . . 4_555 no
C39 Rh6 C41 C40 39.1(5) . . . . no
C39 Rh6 C41 C44 161.0(3) . . . . no
C39 Rh6 C41 C40 -77.1(6) . . . 4_555 no
C40 Rh6 C41 C44 121.9(5) . . . . no
C40 Rh6 C41 C40 -116.2(9) . . . 4_555 no
S6 Rh6 C41 C40 143.3(3) 4_555 . . . no
C39 Rh6 C41 C40 77.1(6) 4_555 . . . no
C40 Rh6 C41 C40 116.2(9) 4_555 . . . no
S6 Rh6 S6 Rh5 14.34(6) . . 4_555 . no
C39 Rh6 S6 Rh5 -79.3(3) . . 4_555 . no
C40 Rh6 S6 Rh5 -89.0(4) . . 4_555 . no
S6 Rh6 C39 C39 52.9(6) . . 4_555 . no
C40 Rh6 C39 C39 -36.6(5) . . 4_555 . no
C41 Rh6 C39 C39 -80.5(5) . . 4_555 . no
S6 Rh6 C40 C41 99.2(7) . . 4_555 . no
C39 Rh6 C40 C41 80.4(6) . . 4_555 . no
C40 Rh6 C40 C41 38.3(6) . . 4_555 . no
C4 Rh1 C2 C1 80.5(4) . . . . no
C4 Rh1 C2 C3 -37.6(4) . . . . no
C4 Rh1 C2 C7 -160.9(7) . . . . no
C5 Rh1 C2 C1 37.7(4) . . . . no
C5 Rh1 C2 C3 -80.3(4) . . . . no
C5 Rh1 C2 C7 156.3(7) . . . . no
S1 Rh1 C3 C2 -129.1(4) . . . . no
S1 Rh1 C3 C4 112.6(3) . . . . no
S1 Rh1 C3 C8 -5.6(6) . . . . no
S2 Rh1 C3 C2 146.7(3) . . . . no
S2 Rh1 C3 C4 28.5(4) . . . . no
S2 Rh1 C3 C8 -89.8(6) . . . . no
S3 Rh1 C3 C2 -40.8(5) . . . . no
S3 Rh1 C3 C4 -159.1(3) . . . . no
S3 Rh1 C3 C8 82.7(6) . . . . no
C1 Rh1 C3 C2 37.8(4) . . . . no
C1 Rh1 C3 C4 -80.5(4) . . . . no
C1 Rh1 C3 C8 161.3(7) . . . . no
C2 Rh1 C3 C4 -118.3(5) . . . . no
C2 Rh1 C3 C8 123.5(8) . . . . no
C4 Rh1 C3 C2 118.3(5) . . . . no
C4 Rh1 C3 C8 -118.2(7) . . . . no
C5 Rh1 C3 C2 80.1(4) . . . . no
C5 Rh1 C3 C4 -38.1(3) . . . . no
C5 Rh1 C3 C8 -156.4(6) . . . . no
S1 Rh1 C4 C3 -78.2(3) . . . . no
S1 Rh1 C4 C5 165.4(3) . . . . no
S1 Rh1 C4 C9 43.4(7) . . . . no
S2 Rh1 C4 C3 -160.8(3) . . . . no
S2 Rh1 C4 C5 82.8(3) . . . . no
S2 Rh1 C4 C9 -39.2(7) . . . . no
S3 Rh1 C4 C3 53.8(7) . . . . no
S3 Rh1 C4 C5 -62.6(7) . . . . no
S3 Rh1 C4 C9 175.5(5) . . . . no
C1 Rh1 C4 C3 79.4(4) . . . . no
C1 Rh1 C4 C5 -36.9(3) . . . . no
C1 Rh1 C4 C9 -158.9(7) . . . . no
C2 Rh1 C4 C3 36.4(3) . . . . no
C2 Rh1 C4 C5 -79.9(4) . . . . no
C2 Rh1 C4 C9 158.1(7) . . . . no
C3 Rh1 C4 C5 -116.4(5) . . . . no
C3 Rh1 C4 C9 121.7(8) . . . . no
C5 Rh1 C4 C3 116.4(5) . . . . no
C5 Rh1 C4 C9 -122.0(8) . . . . no
S1 Rh1 C5 C1 -144.2(3) . . . . no
S1 Rh1 C5 C4 -25.9(5) . . . . no
S1 Rh1 C5 C10 96.0(6) . . . . no
S2 Rh1 C5 C1 138.4(4) . . . . no
S2 Rh1 C5 C4 -103.4(3) . . . . no
S2 Rh1 C5 C10 18.6(6) . . . . no
S3 Rh1 C5 C1 37.8(5) . . . . no
S3 Rh1 C5 C4 156.1(3) . . . . no
S3 Rh1 C5 C10 -81.9(6) . . . . no
C1 Rh1 C5 C4 118.3(5) . . . . no
C1 Rh1 C5 C10 -119.8(7) . . . . no
C2 Rh1 C5 C1 -38.3(4) . . . . no
C2 Rh1 C5 C4 80.0(4) . . . . no
C2 Rh1 C5 C10 -158.1(6) . . . . no
C3 Rh1 C5 C1 -80.0(4) . . . . no
C3 Rh1 C5 C4 38.3(3) . . . . no
C3 Rh1 C5 C10 160.3(6) . . . . no
C4 Rh1 C5 C1 -118.3(5) . . . . no
C4 Rh1 C5 C10 122.0(7) . . . . no
C3 Rh1 S1 Rh1 -145.68(19) . . . 4_565 no
C4 Rh1 S1 Rh2 154.21(18) . . . . no
C4 Rh1 S1 Rh1 -107.84(18) . . . 4_565 no
C5 Rh1 S1 Rh2 171.0(3) . . . . no
C5 Rh1 S1 Rh1 -91.0(3) . . . 4_565 no
S1 Rh1 S2 S4 121.68(10) . . . . no
S1 Rh1 S2 Rh1 9.00(7) . . . 4_565 no
S3 Rh1 S2 S4 40.25(10) . . . . no
S3 Rh1 S2 Rh1 -72.44(8) . . . 4_565 no
C1 Rh1 S2 S4 -61.9(2) . . . . no
C1 Rh1 S2 Rh1 -174.5(2) . . . 4_565 no
C2 Rh1 S2 S4 -82.4(5) . . . . no
C2 Rh1 S2 Rh1 164.9(5) . . . 4_565 no
C3 Rh1 S2 S4 -145.7(3) . . . . no
C3 Rh1 S2 Rh1 101.6(3) . . . 4_565 no
C4 Rh1 S2 S4 -128.20(18) . . . . no
C4 Rh1 S2 Rh1 119.12(18) . . . 4_565 no
C5 Rh1 S2 S4 -90.4(2) . . . . no
C5 Rh1 S2 Rh1 156.90(19) . . . 4_565 no
S1 Rh1 S3 Rh2 10.41(6) . . . . no
S1 Rh1 S3 Rh3 -91.01(7) . . . . no
S2 Rh1 S3 Rh2 88.30(6) . . . . no
S2 Rh1 S3 Rh3 -13.13(8) . . . . no
C1 Rh1 S3 Rh2 -148.49(18) . . . . no
C1 Rh1 S3 Rh3 110.09(18) . . . . no
C2 Rh1 S3 Rh2 -109.96(18) . . . . no
C2 Rh1 S3 Rh3 148.62(18) . . . . no
C3 Rh1 S3 Rh2 -86.7(2) . . . . no
C3 Rh1 S3 Rh3 171.9(2) . . . . no
C4 Rh1 S3 Rh2 -125.5(5) . . . . no
C4 Rh1 S3 Rh3 133.1(5) . . . . no
C5 Rh1 S3 Rh2 -170.7(2) . . . . no
C5 Rh1 S3 Rh3 87.9(2) . . . . no
S1 Rh1 C1 C2 2.3(8) . . . . no
S1 Rh1 C1 C5 119.0(5) . . . . no
S1 Rh1 C1 C6 -118.6(6) . . . . no
S2 Rh1 C1 C2 -167.9(3) . . . . no
S2 Rh1 C1 C5 -51.3(4) . . . . no
S2 Rh1 C1 C6 71.1(6) . . . . no
S3 Rh1 C1 C2 91.8(4) . . . . no
S3 Rh1 C1 C5 -151.6(4) . . . . no
S3 Rh1 C1 C6 -29.2(6) . . . . no
C2 Rh1 C1 C5 116.7(6) . . . . no
C2 Rh1 C1 C6 -121.0(8) . . . . no
C3 Rh1 C1 C2 -36.5(4) . . . . no
C3 Rh1 C1 C5 80.1(4) . . . . no
C3 Rh1 C1 C6 -157.5(7) . . . . no
C4 Rh1 C1 C2 -79.4(4) . . . . no
C4 Rh1 C1 C5 37.3(4) . . . . no
C4 Rh1 C1 C6 159.6(7) . . . . no
C5 Rh1 C1 C2 -116.7(6) . . . . no
C5 Rh1 C1 C6 122.4(8) . . . . no
S1 Rh1 C2 C1 -179.0(3) . . . . no
S1 Rh1 C2 C3 62.9(4) . . . . no
S1 Rh1 C2 C7 -60.5(6) . . . . no
S2 Rh1 C2 C1 28.7(8) . . . . no
S2 Rh1 C2 C3 -89.3(6) . . . . no
S2 Rh1 C2 C7 147.3(5) . . . . no
S3 Rh1 C2 C1 -93.5(4) . . . . no
S3 Rh1 C2 C3 148.5(4) . . . . no
S3 Rh1 C2 C7 25.1(6) . . . . no
C1 Rh1 C2 C3 -118.0(6) . . . . no
C1 Rh1 C2 C7 118.6(8) . . . . no
C3 Rh1 C2 C1 118.0(6) . . . . no
C3 Rh1 C2 C7 -123.4(8) . . . . no
C3 Rh1 S1 Rh2 116.37(19) . . . . no
S2 Rh1 S1 Rh1 -8.72(7) . . . 4_565 no
S3 Rh1 S1 Rh2 -10.53(6) . . . . no
S3 Rh1 S1 Rh1 87.43(7) . . . 4_565 no
C1 Rh1 S1 Rh2 81.8(5) . . . . no
C1 Rh1 S1 Rh1 179.7(5) . . . 4_565 no
C2 Rh1 S1 Rh2 83.4(2) . . . . no
S2 Rh1 S1 Rh2 -106.68(8) . . . . no
C2 Rh1 S1 Rh1 -178.6(2) . . . 4_565 no
C17 Rh2 C19 C18 -80.1(5) . . . 4_565 no
C18 Rh2 C19 C22 121.7(4) . . . . no
C17 Rh2 C19 C22 158.2(2) . . . . no
S3 Rh2 C19 C18 -165.3(4) 4_565 . . . no
C17 Rh2 C19 C18 80.1(5) 4_565 . . . no
C18 Rh2 C19 C18 -116.6(7) . . . 4_565 no
C17 Rh2 C19 C18 36.5(4) . . . . no
C17 Rh2 C18 C19 79.6(5) . . 4_565 . no
C18 Rh2 C18 C19 37.8(4) . . 4_565 . no
S3 Rh2 S3 Rh3 19.70(5) 4_565 . . . no
C17 Rh2 S3 Rh1 81.5(6) 4_565 . . . no
C17 Rh2 S3 Rh3 -164.4(6) 4_565 . . . no
C18 Rh2 S3 Rh1 171.9(3) 4_565 . . . no
C18 Rh2 C19 C18 116.6(7) 4_565 . . . no
S3 Rh2 S3 Rh3 -19.70(5) . . 4_565 . no
C17 Rh2 S3 Rh3 164.4(6) . . 4_565 . no
C18 Rh2 S3 Rh3 74.1(3) . . 4_565 . no
S1 Rh2 C17 C17 92.7(4) . . 4_565 . no
S3 Rh2 C17 C17 3.4(8) . . 4_565 . no
C18 Rh2 C17 C17 -37.3(4) . . 4_565 . no
C19 Rh2 C17 C17 -79.4(4) . . 4_565 . no
S3 Rh2 C18 C19 -26.5(6) . . 4_565 . no
C19 Rh2 C17 C18 -36.8(4) . . . . no
C19 Rh2 C17 C20 -160.8(7) . . . . no
C19 Rh2 C17 C17 79.4(4) . . . 4_565 no
S3 Rh2 C17 C18 -119.6(5) 4_565 . . . no
S3 Rh2 C17 C20 116.4(6) 4_565 . . . no
C17 Rh2 C17 C18 -116.2(6) 4_565 . . . no
C17 Rh2 C17 C20 119.8(8) 4_565 . . . no
C18 Rh2 C17 C18 -78.9(4) 4_565 . . . no
C18 Rh2 C17 C20 157.1(7) 4_565 . . . no
S1 Rh2 C18 C17 -38.0(5) . . . . no
S1 Rh2 C18 C19 -156.6(4) . . . . no
S1 Rh2 C18 C21 84.0(7) . . . . no
S3 Rh2 C18 C17 -127.9(4) . . . . no
S3 Rh2 C18 C19 113.6(4) . . . . no
S3 Rh2 C18 C21 -5.9(7) . . . . no
C17 Rh2 C18 C19 -118.6(6) . . . . no
C17 Rh2 C18 C21 122.0(8) . . . . no
C19 Rh2 C18 C17 118.6(6) . . . . no
C19 Rh2 C18 C21 -119.4(8) . . . . no
S3 Rh2 C18 C17 145.1(4) 4_565 . . . no
S3 Rh2 C18 C19 26.5(6) 4_565 . . . no
S3 Rh2 C18 C21 -92.9(7) 4_565 . . . no
C18 Rh2 S3 Rh3 -74.1(3) 4_565 . . . no
S1 Rh2 C17 C18 151.1(4) . . . . no
S1 Rh2 C17 C20 27.1(6) . . . . no
S1 Rh2 C17 C17 -92.7(4) . . . 4_565 no
S3 Rh2 C17 C18 65.1(4) . . . . no
S3 Rh2 C17 C20 -58.9(7) . . . . no
S3 Rh2 C17 C17 -178.6(3) . . . 4_565 no
C18 Rh2 C17 C20 -124.0(8) . . . . no
C18 Rh2 C17 C17 116.2(6) . . . 4_565 no
S3 Rh2 S1 Rh1 10.45(6) . . . . no
S3 Rh2 S1 Rh1 -89.68(6) . . . 4_565 no
C17 Rh2 S1 Rh1 -110.56(19) . . . . no
C17 Rh2 S1 Rh1 149.32(18) . . . 4_565 no
C18 Rh2 S1 Rh1 -88.7(2) . . . . no
C18 Rh2 S1 Rh1 171.2(2) . . . 4_565 no
C19 Rh2 S1 Rh1 -129.94(5) . . . . no
S3 Rh2 S1 Rh1 89.68(6) 4_565 . . . no
C17 Rh2 S1 Rh1 -149.32(18) 4_565 . . . no
C18 Rh2 S1 Rh1 -171.2(2) 4_565 . . . no
S1 Rh2 S3 Rh1 -10.49(5) . . . . no
S1 Rh2 S3 Rh3 103.54(6) . . . . no
C17 Rh2 S3 Rh1 84.0(2) . . . . no
C17 Rh2 S3 Rh3 -162.0(2) . . . . no
C18 Rh2 S3 Rh1 117.71(19) . . . . no
C18 Rh2 S3 Rh3 -128.26(19) . . . . no
C19 Rh2 S3 Rh1 154.83(18) . . . . no
C19 Rh2 S3 Rh3 -91.14(19) . . . . no
S3 Rh2 S3 Rh1 -94.34(6) 4_565 . . . no
C18 Rh2 C18 C17 80.8(4) 4_565 . . . no
C18 Rh2 C18 C19 -37.8(4) 4_565 . . . no
C18 Rh2 C18 C21 -157.2(7) 4_565 . . . no
S1 Rh2 C19 C18 58.3(4) . . . . no
C17 Rh2 C18 C17 38.9(4) 4_565 . . . no
C17 Rh2 C18 C19 -79.6(5) 4_565 . . . no
C17 Rh2 C18 C21 161.0(7) 4_565 . . . no
S3 Rh2 C19 C18 165.3(4) . . . 4_565 no
S1 Rh2 C19 C22 180.00(1) . . . . no
S3 Rh2 C19 C18 -78.1(5) . . . . no
S3 Rh2 C19 C22 43.60(8) . . . . no
S4 Rh3 S3 Rh2 -113.90(6) . . . . no
C11 Rh3 S3 Rh1 -105.4(4) . . . . no
C11 Rh3 S3 Rh2 154.3(4) . . . . no
S4 Rh3 S3 Rh1 -13.57(7) . . . . no
C11 Rh3 S4 S2 180.00(1) . . . . no
C12 Rh3 S4 S2 146.55(19) . . . . no
C13 Rh3 S4 S2 148.6(3) . . . . no
S3 Rh3 C11 C12 -26.1(7) . . . . no
S3 Rh3 C11 C14 94.6(3) . . . . no
S3 Rh3 C11 C12 -144.7(3) . . . 4_565 no
S4 Rh3 C11 C12 -120.7(4) . . . . no
S4 Rh3 C11 C14 0.00(1) . . . . no
C12 Rh3 C11 C14 120.7(4) . . . . no
C12 Rh3 C11 C12 -118.6(7) . . . 4_565 no
C13 Rh3 C11 C12 38.6(4) . . . . no
C13 Rh3 C11 C14 159.3(2) . . . . no
C13 Rh3 C11 C12 -80.0(5) . . . 4_565 no
S3 Rh3 C11 C12 144.7(3) 4_565 . . . no
C12 Rh3 C11 C12 118.6(7) 4_565 . . . no
C13 Rh3 C11 C12 80.0(5) 4_565 . . . no
S3 Rh3 C12 C11 163.2(4) . . . . no
S3 Rh3 C12 C13 -82.2(4) . . . . no
S3 Rh3 C12 C15 41.9(8) . . . . no
S4 Rh3 C12 C11 63.4(4) . . . . no
C12 Rh3 S3 Rh1 -121.7(2) . . . . no
C12 Rh3 S3 Rh2 138.0(2) . . . . no
C13 Rh3 S3 Rh1 -158.81(19) . . . . no
C13 Rh3 S3 Rh2 100.86(18) . . . . no
S3 Rh3 S3 Rh1 80.59(7) 4_565 . . . no
S3 Rh3 S3 Rh2 -19.74(6) 4_565 . . . no
C12 Rh3 S3 Rh1 -177.7(5) 4_565 . . . no
C12 Rh3 S3 Rh2 82.0(5) 4_565 . . . no
C13 Rh3 S3 Rh1 172.1(2) 4_565 . . . no
C13 Rh3 S3 Rh2 71.8(2) 4_565 . . . no
S3 Rh3 S4 S2 39.56(4) . . . . no
C12 Rh3 C12 C11 -37.0(5) 4_565 . . . no
C12 Rh3 C12 C13 77.6(4) 4_565 . . . no
C12 Rh3 C12 C15 -158.3(9) 4_565 . . . no
C13 Rh3 C12 C11 -78.9(5) 4_565 . . . no
C13 Rh3 C12 C13 35.7(4) 4_565 . . . no
C13 Rh3 C12 C15 159.8(9) 4_565 . . . no
S3 Rh3 C13 C12 105.1(4) . . . . no
S3 Rh3 C13 C16 -12.8(6) . . . . no
S3 Rh3 C13 C13 -135.6(4) . . . 4_565 no
S4 Rh3 C13 C12 -3.2(6) . . . . no
S4 Rh3 C13 C16 -121.2(6) . . . . no
S4 Rh3 C13 C13 116.1(4) . . . 4_565 no
C11 Rh3 C13 C12 -39.4(4) . . . . no
C11 Rh3 C13 C16 -157.4(7) . . . . no
C11 Rh3 C13 C13 79.9(4) . . . 4_565 no
C12 Rh3 C13 C16 -117.9(8) . . . . no
C12 Rh3 C13 C13 119.3(6) . . . 4_565 no
S3 Rh3 C13 C12 -173.7(3) 4_565 . . . no
S3 Rh3 C13 C16 68.4(6) 4_565 . . . no
C12 Rh3 C13 C12 -82.7(5) 4_565 . . . no
C12 Rh3 C13 C16 159.4(7) 4_565 . . . no
C13 Rh3 C13 C12 -119.3(6) 4_565 . . . no
C13 Rh3 C13 C16 122.8(8) 4_565 . . . no
S3 Rh3 S3 Rh2 19.74(6) . . 4_565 . no
C12 Rh3 S3 Rh2 -82.0(5) . . 4_565 . no
C13 Rh3 S3 Rh2 -71.8(2) . . 4_565 . no
S3 Rh3 C12 C11 100.2(6) . . 4_565 . no
C12 Rh3 C12 C11 37.0(5) . . 4_565 . no
C13 Rh3 C12 C11 78.9(5) . . 4_565 . no
S3 Rh3 C13 C13 54.4(4) . . 4_565 . no
S4 Rh3 C13 C13 -116.1(4) . . 4_565 . no
C11 Rh3 C13 C13 -79.9(4) . . 4_565 . no
C12 Rh3 C13 C13 -36.6(4) . . 4_565 . no
S4 Rh3 C12 C15 -58.0(8) . . . . no
C11 Rh3 C12 C13 114.6(6) . . . . no
C11 Rh3 C12 C15 -121.3(10) . . . . no
C13 Rh3 C12 C11 -114.6(6) . . . . no
C13 Rh3 C12 C15 124.0(9) . . . . no
S3 Rh3 C12 C11 -100.2(6) 4_565 . . . no
S4 Rh3 C12 C13 178.0(4) . . . . no
S3 Rh3 C12 C15 138.5(7) 4_565 . . . no
S3 Rh3 C12 C13 14.5(8) 4_565 . . . no
Rh1 S2 S4 Rh3 -54.60(7) . . . . no
C27 C23 C24 C25 -2.2(8) . . . . no
C27 C23 C24 Rh4 -64.4(5) . . . . no
C28 C23 C24 C25 -176.7(7) . . . . no
C27 C23 C24 C29 178.1(7) . . . . no
C28 C23 C24 Rh4 121.1(7) . . . . no
Rh4 C23 C24 C25 62.2(5) . . . . no
Rh4 C23 C24 C29 -117.6(8) . . . . no
C24 C23 C27 Rh4 63.3(5) . . . . no
C24 C23 C27 C26 2.1(7) . . . . no
C24 C23 C27 C32 -177.6(6) . . . . no
C28 C23 C27 Rh4 -122.2(8) . . . . no
C28 C23 C24 C29 3.5(12) . . . . no
Rh4 C23 C27 C26 -61.3(4) . . . . no
Rh4 C23 C27 C32 119.1(6) . . . . no
C28 C23 C27 C26 176.5(7) . . . . no
C28 C23 C27 C32 -3.2(11) . . . . no
C23 C24 C25 Rh4 -61.4(5) . . . . no
C29 C24 C25 Rh4 118.4(8) . . . . no
C23 C24 C25 C26 1.5(8) . . . . no
C23 C24 C25 C30 178.7(7) . . . . no
Rh4 C24 C25 C26 62.9(5) . . . . no
Rh4 C24 C25 C30 -119.9(8) . . . . no
C29 C24 C25 C30 -1.5(13) . . . . no
C29 C24 C25 C26 -178.8(7) . . . . no
Rh4 C25 C26 C31 -121.0(7) . . . . no
Rh4 C25 C26 C27 62.3(4) . . . . no
C24 C25 C26 C31 176.6(7) . . . . no
C24 C25 C26 Rh4 -62.5(5) . . . . no
C24 C25 C26 C27 -0.2(7) . . . . no
C30 C25 C26 C31 -0.8(11) . . . . no
C30 C25 C26 Rh4 120.2(7) . . . . no
C30 C25 C26 C27 -177.5(7) . . . . no
C25 C26 C27 C23 -1.2(7) . . . . no
C31 C26 C27 C23 -178.0(6) . . . . no
C25 C26 C27 C32 178.4(6) . . . . no
C31 C26 C27 Rh4 121.8(7) . . . . no
C25 C26 C27 Rh4 -61.4(4) . . . . no
Rh4 C26 C27 C23 60.2(4) . . . . no
Rh4 C26 C27 C32 -120.2(7) . . . . no
C31 C26 C27 C32 1.7(11) . . . . no
C36 C33 C33 C34 176.1(7) . . 4_555 4_555 no
C36 C33 C33 C36 0.0(12) . . 4_555 4_555 no
C36 C33 C33 Rh5 -120.8(7) . . 4_555 . no
Rh5 C33 C34 C35 61.8(6) . . . . no
Rh5 C33 C34 C37 -118.4(8) . . . . no
C36 C33 C34 Rh5 121.4(8) . . . . no
C36 C33 C34 C35 -176.8(8) . . . . no
C36 C33 C34 C37 3.1(13) . . . . no
C33 C33 C34 Rh5 -62.7(5) 4_555 . . . no
C33 C33 C34 C35 -0.9(9) 4_555 . . . no
C33 C33 C34 C37 179.0(7) 4_555 . . . no
C34 C33 C33 Rh5 63.1(5) . . 4_555 . no
C34 C33 C33 C34 0.0(8) . . 4_555 4_555 no
C34 C33 C33 C36 -176.1(7) . . 4_555 4_555 no
Rh5 C34 C35 C34 63.2(6) . . . 4_555 no
C33 C34 C35 Rh5 -61.7(5) . . . . no
C33 C34 C35 C38 173.9(9) . . . . no
C33 C34 C35 C34 1.5(10) . . . 4_555 no
C37 C34 C35 Rh5 118.4(8) . . . . no
C37 C34 C35 C38 -6.0(15) . . . . no
Rh5 C34 C35 C38 -124.3(10) . . . . no
C37 C34 C35 C34 -178.4(8) . . . 4_555 no
C42 C39 C40 C41 -176.4(9) . . . . no
C42 C39 C40 C43 -4.3(12) . . . . no
C42 C39 C40 Rh6 118.7(8) . . . . no
C39 C39 C40 C41 3.5(10) 4_555 . . . no
C39 C39 C40 C43 175.6(8) 4_555 . . . no
C39 C39 C40 Rh6 -61.4(6) 4_555 . . . no
Rh6 C39 C40 C41 64.9(7) . . . . no
Rh6 C39 C40 C43 -123.0(7) . . . . no
C40 C39 C39 C42 -179.8(9) . . 4_555 4_555 no
C42 C39 C39 Rh6 -122.1(10) . . 4_555 . no
C42 C39 C39 C40 179.8(9) . . 4_555 4_555 no
C42 C39 C39 C42 0.0(16) . . 4_555 4_555 no
C40 C39 C39 Rh6 58.1(6) . . 4_555 . no
C40 C39 C39 C40 0.0(10) . . 4_555 4_555 no
Rh6 C40 C41 C44 -124.3(16) . . . . no
C39 C40 C41 C40 -5.5(11) . . . 4_555 no
C43 C40 C41 Rh6 121.7(10) . . . . no
C43 C40 C41 C44 -3(2) . . . . no
C43 C40 C41 C40 -176.1(9) . . . 4_555 no
C39 C40 C41 C44 168.0(14) . . . . no
Rh6 C40 C41 C40 62.2(7) . . . 4_555 no
C39 C40 C41 Rh6 -67.7(6) . . . . no
Rh1 C1 C2 C3 61.7(4) . . . . no
Rh1 C1 C2 C7 -120.8(6) . . . . no
C5 C1 C2 Rh1 -62.9(4) . . . . no
C5 C1 C2 C3 -1.2(6) . . . . no
C5 C1 C2 C7 176.3(5) . . . . no
C6 C1 C2 Rh1 119.4(6) . . . . no
C6 C1 C2 C3 -178.9(6) . . . . no
C6 C1 C2 C7 -1.4(9) . . . . no
Rh1 C1 C5 C4 -60.6(4) . . . . no
Rh1 C1 C5 C10 119.2(6) . . . . no
C2 C1 C5 Rh1 62.7(4) . . . . no
C2 C1 C5 C4 2.1(6) . . . . no
C2 C1 C5 C10 -178.0(5) . . . . no
C6 C1 C5 Rh1 -119.6(6) . . . . no
C6 C1 C5 C4 179.8(5) . . . . no
C6 C1 C5 C10 -0.4(9) . . . . no
Rh1 C2 C3 C4 60.9(4) . . . . no
Rh1 C2 C3 C8 -121.1(6) . . . . no
C1 C2 C3 Rh1 -61.1(4) . . . . no
C1 C2 C3 C4 -0.2(6) . . . . no
C1 C2 C3 C8 177.8(6) . . . . no
C7 C2 C3 Rh1 121.5(6) . . . . no
C7 C2 C3 C4 -177.6(6) . . . . no
C7 C2 C3 C8 0.5(10) . . . . no
Rh1 C3 C4 C5 63.3(4) . . . . no
Rh1 C3 C4 C9 -122.6(6) . . . . no
C2 C3 C4 Rh1 -61.8(4) . . . . no
C2 C3 C4 C5 1.5(6) . . . . no
C2 C3 C4 C9 175.6(5) . . . . no
C8 C3 C4 Rh1 120.1(6) . . . . no
C8 C3 C4 C5 -176.6(5) . . . . no
C8 C3 C4 C9 -2.5(9) . . . . no
Rh1 C4 C5 C1 61.0(4) . . . . no
Rh1 C4 C5 C10 -118.9(6) . . . . no
C3 C4 C5 Rh1 -63.2(4) . . . . no
C3 C4 C5 C1 -2.2(6) . . . . no
C3 C4 C5 C10 177.9(6) . . . . no
C9 C4 C5 Rh1 122.7(6) . . . . no
C9 C4 C5 C1 -176.4(5) . . . . no
C9 C4 C5 C10 3.8(9) . . . . no
Rh3 C11 C12 C13 -64.7(5) . . . . no
Rh3 C11 C12 C15 121.4(8) . . . . no
C14 C11 C12 Rh3 -122.9(11) . . . . no
C14 C11 C12 C13 172.4(10) . . . . no
C14 C11 C12 C15 -1.6(16) . . . . no
C12 C11 C12 Rh3 61.0(6) 4_565 . . . no
C12 C11 C12 C13 -3.7(9) 4_565 . . . no
C12 C11 C12 C15 -177.6(8) 4_565 . . . no
C12 C11 C12 Rh3 -61.0(6) . . 4_565 . no
Rh3 C12 C13 C16 120.0(7) . . . . no
Rh3 C12 C13 C13 -61.4(5) . . . 4_565 no
C11 C12 C13 Rh3 63.7(6) . . . . no
C11 C12 C13 C16 -176.4(7) . . . . no
C11 C12 C13 C13 2.3(9) . . . 4_565 no
C15 C12 C13 Rh3 -122.5(8) . . . . no
C15 C12 C13 C16 -2.5(12) . . . . no
C15 C12 C13 C13 176.1(8) . . . 4_565 no
C12 C13 C13 Rh3 60.3(5) . . 4_565 . no
C12 C13 C13 C12 0.0(8) . . 4_565 4_565 no
C12 C13 C13 C16 -178.6(7) . . 4_565 4_565 no
C16 C13 C13 Rh3 -121.1(7) . . 4_565 . no
C16 C13 C13 C12 178.6(7) . . 4_565 4_565 no
C16 C13 C13 C16 0.0(12) . . 4_565 4_565 no
Rh2 C17 C18 C19 62.2(6) . . . . no
Rh2 C17 C18 C21 -120.4(7) . . . . no
C20 C17 C18 Rh2 123.4(7) . . . . no
C20 C17 C18 C19 -174.4(7) . . . . no
C20 C17 C18 C21 3.0(12) . . . . no
C17 C17 C18 Rh2 -62.6(5) 4_565 . . . no
C17 C17 C18 C19 -0.4(8) 4_565 . . . no
C17 C17 C18 C21 177.0(7) 4_565 . . . no
C18 C17 C17 Rh2 63.8(5) . . 4_565 . no
C18 C17 C17 C18 0.0(8) . . 4_565 4_565 no
C18 C17 C17 C20 -174.2(7) . . 4_565 4_565 no
C20 C17 C17 Rh2 -122.0(7) . . 4_565 . no
C20 C17 C17 C18 174.2(7) . . 4_565 4_565 no
C20 C17 C17 C20 0.0(11) . . 4_565 4_565 no
Rh2 C18 C19 C22 -134.9(9) . . . . no
Rh2 C18 C19 C18 62.0(6) . . . 4_565 no
C17 C18 C19 Rh2 -61.3(5) . . . . no
C17 C18 C19 C22 163.8(9) . . . . no
C17 C18 C19 C18 0.7(9) . . . 4_565 no
C21 C18 C19 Rh2 121.2(7) . . . . no
C21 C18 C19 C22 -13.7(13) . . . . no
C21 C18 C19 C18 -176.8(7) . . . 4_565 no
C50 C45 C46 C47 0.00(1) . . . . no
C51 C45 C46 C47 180.00(1) . . . . no
C46 C45 C50 C49 0.00(1) . . . . no
C51 C45 C50 C49 180.00(1) . . . . no
C45 C46 C47 C48 0.00(1) . . . . no
C46 C47 C48 C49 0.00(1) . . . . no
C47 C48 C49 C50 0.00(1) . . . . no
C48 C49 C50 C45 0.00(1) . . . . no
